data_1574256
loop_
_publ_author_name
'W\"ust, Leonie'
'Chorbacher, Johannes'
'Wellnitz, Tim'
'Nees, Samuel'
'Helten, Holger'
'Braunschweig, Holger'

_publ_section_title
;
 Synthetic access to organyl-substituted 1,2,3-benzodiazaborines with
 turn-on fluorescence activity
;
_journal_issue 17
_journal_name_full 'Chemical Science'
_journal_page_first 7284
_journal_page_last 7293
_journal_paper_doi 10.1039/D5SC01500F
_journal_volume 16
_journal_year 2025
_chemical_formula_moiety 'C20 H15 B N3, C16 H36 N'
_chemical_formula_sum 'C36 H51 B N4'
_chemical_formula_weight 550.61
_space_group_crystal_system triclinic
_space_group_IT_number 2
_space_group_name_Hall '-P 1'
_space_group_name_H-M_alt 'P -1'
_atom_sites_solution_hydrogens geom
_atom_sites_solution_primary dual
_atom_sites_solution_secondary difmap
_audit_creation_date 2024-10-05
_audit_creation_method 'CIF-fill 1.5e (K.Radacki, 2005-23)'
_audit_update_record
;
2024-10-28 deposited with the CCDC.	2025-03-18 downloaded from the CCDC.
;
_cell_angle_alpha 87.7410(10)
_cell_angle_beta 87.4770(10)
_cell_angle_gamma 78.256(2)
_cell_formula_units_Z 4
_cell_length_a 9.5035(2)
_cell_length_b 18.6014(4)
_cell_length_c 19.0874(2)
_cell_measurement_reflns_used 28327
_cell_measurement_temperature 100(2)
_cell_measurement_theta_max 71.9980
_cell_measurement_theta_min 3.2990
_cell_volume 3298.80(11)
_computing_cell_refinement 'CrysAlisPro 1.171.43.111a (Rigaku OD, 2024)'
_computing_data_collection
;
 CrysAlisPro system (CCD 43.128a 64-bit (release 20-06-2024))
;
_computing_data_reduction 'CrysAlisPro 1.171.43.111a (Rigaku OD, 2024)'
_computing_molecular_graphics 'ShelXLe (Huebschle et all, 2011)'
_computing_publication_material 'SHELXL-2018/3 (Sheldrick, 2018)'
_computing_structure_refinement 'SHELXL-2018/3 (Sheldrick, 2018)'
_computing_structure_solution 'SHELXT 2018/2 (Sheldrick, 2018)''
_diffrn_ambient_environment N~2~
_diffrn_ambient_temperature 100(2)
_diffrn_detector HPA
_diffrn_detector_area_resol_mean 10.0
_diffrn_detector_type 'HyPix Arc150'
_diffrn_measured_fraction_theta_full 0.990
_diffrn_measured_fraction_theta_max 0.957
_diffrn_measurement_details
;
 List of Runs (angles in degrees, time in seconds):
 --------------------------------------------------------------------------
  1  \w     57.00  83.00   0.50    9.95    --   38.00  44.00  75.06   52
  2  \w    -91.00 -64.00   0.50    9.95    --  -46.00 -41.00 -92.70   54
  3  \w    -95.00 -67.00   0.50    9.95    --  -50.00 -40.00-173.20   56
  4  \w    -99.00 -72.00   0.50    9.95    --  -54.00 -44.00-134.40   54
  5  \w   -100.00 -71.00   0.50    9.95    --  -54.00 -33.00  97.45   58
  6  \w   -100.00 -71.00   0.50    9.95    --  -54.00 -33.00 -51.59   58
  7  \w   -103.00 -76.00   0.50    9.95    --  -58.00 -44.00 170.67   54
  8  \w   -103.00 -76.00   0.50    9.95    --  -58.00 -42.00-105.60   54
  9  \w   -103.00 -76.00   0.50    9.95    --  -58.00 -43.00 140.02   54
 10  \w    -82.00 -21.00   0.50    9.95    --  -61.72 125.00   0.00  122
 11  \w   -107.00 -80.00   0.50    9.95    --  -62.00 -43.00  36.56   54
 12  \w   -111.00 -84.00   0.50    9.95    --  -66.00 -42.00  66.58   54
 13  \w   -115.00 -88.00   0.50    9.95    --  -70.00 -43.00  93.40   54
 14  \w   -116.00 -88.00   0.50    9.95    --  -70.00 -41.00   1.37   56
 15  \w    -92.00 -31.00   0.50    9.95    --  -71.97 125.00-180.00  122
 16  \w   -120.00 -90.00   0.50    9.95    --  -74.00 -31.00-157.62   60
 17  \w   -120.00 -90.00   0.50    9.95    --  -74.00 -31.00 -58.75   60
 18  \w    -95.00 -34.00   0.50    9.95    --  -75.12 125.00-150.00  122
 19  \w    -95.00 -34.00   0.50    9.95    --  -75.12 125.00 120.00  122
 20  \w    -95.00 -34.00   0.50    9.95    --  -75.12 125.00  30.00  122
 21  \w     36.00  97.00   0.50    9.95    --   76.61-125.00  60.00  122
 22  \w   -106.00 -36.00   0.50    9.95    --  -78.00 136.00  22.33  140
 23  \w   -120.00 -93.00   0.50    9.95    --  -78.50-121.00 137.82   54
 24  \w   -125.00 -96.00   0.50    9.95    --  -78.50 -41.00-113.64   58
 25  \w   -124.00 -80.00   0.50    9.95    --  -78.50 -20.00 -26.96   88
 26  \w   -126.00 -93.00   0.50    9.95    --  -78.50 -28.00 -78.41   66
 27  \w    -87.00 -39.00   0.50    9.95    --  -78.50 107.00 -82.81   96
 28  \w   -101.00 -37.00   0.50    9.95    --  -78.50 128.00  -3.65  128
 29  \w   -108.00 -37.00   0.50    9.95    --  -78.50 138.00  27.15  142
 30  \w   -124.00 -73.00   0.50    9.95    --  -78.50 -19.00 137.02  102
 31  \w   -123.00 -97.00   0.50    9.95    --  -78.50 -44.00  46.94   52
 32  \w   -108.00 -38.00   0.50    9.95    --  -78.50 139.00 175.21  140
 33  \w   -108.00 -37.00   0.50    9.95    --  -78.50 138.00-130.79  142
 34  \w   -126.00 -94.00   0.50    9.95    --  -78.50 -29.00  14.27   64
 35  \w   -108.00 -37.00   0.50    9.95    --  -78.50 138.00 129.73  142
 36  \w   -108.00 -37.00   0.50    9.95    --  -78.50 138.00-130.79  142
 37  \w   -107.00 -37.00   0.50    9.95    --  -78.50 137.00 -60.91  140
 38  \w   -126.00 -94.00   0.50    9.95    --  -78.50 -29.00 130.54   64
 39  \w   -101.00 -37.00   0.50    9.95    --  -78.50 128.00-137.76  128
 40  \w   -108.00 -38.00   0.50    9.95    --  -78.50 139.00 -84.40  140
 41  \w   -126.00 -95.00   0.50    9.95    --  -78.50 -31.00-174.30   62
 42  \w   -125.00 -88.00   0.50    9.95    --  -78.50 -24.00 103.13   74
 43  \w   -107.00 -37.00   0.50    9.95    --  -78.50 137.00  61.34  140
 44  \w   -126.00 -95.00   0.50    9.95    --  -78.50 -31.00  90.49   62
 45  \w   -124.00 -80.00   0.50    9.95    --  -78.50 -20.00  25.97   88
 46  \w   -103.00 -37.00   0.50    9.95    --  -78.50 131.00 175.27  132
 47  \w   -107.00 -37.00   0.50    9.95    --  -78.50 137.00 -60.91  140
 48  \w     39.00 101.00   0.50    9.95    --   80.50-126.00  48.29  124
 49  \w     40.00  96.00   0.50    9.95    --   80.50-117.00 -14.26  112
 50  \w     39.00 100.00   0.50    9.95    --   80.50-123.00-165.63  122
 51  \w     33.00  59.00   0.50    9.95    --   14.00  46.00 163.40   52
 52  \w     33.00  59.00   0.50    9.95    --   14.00  46.00 -81.58   52
 53  \w     33.00  59.00   0.50    9.95    --   14.00  46.00  72.65   52
 54  \w    -36.00 -10.00   0.50    9.95    --  -18.00 121.00  63.40   52
 55  \w     37.00  63.00   0.50    9.95    --   18.00  46.00  18.88   52
 56  \w    -71.00 -44.00   0.50    9.95    --  -26.00 -44.00  49.95   54
 57  \w    -75.00 -48.00   0.50    9.95    --  -30.00 -42.00 137.84   54
 58  \w    -79.00 -51.00   0.50    9.95    --  -34.00 -40.00 -84.99   56
 59  \w    -88.00 -59.00   0.50    9.95    --  -42.00 -39.00  -9.95   58
 60  \w   -116.00 -87.00   0.50    9.95    --  -70.00 -39.00 -94.00   58
 61  \w   -119.00 -92.00   0.50    9.95    --  -74.00 -44.00 117.84   54
 62  \w   -119.00 -91.00   0.50    9.95    --  -74.00 -40.00  -7.54   56
 63  \w   -109.00 -69.00   0.50    9.95    --  -78.50 140.00  89.43   80
 64  \w   -123.00 -97.00   0.50    9.95    --  -78.50 -44.00  79.86   52
 65  \w   -123.00 -97.00   0.50    9.95    --  -78.50 -44.00-131.20   52
 66  \w   -125.00 -94.00   0.50    9.95    --  -78.50 -30.00-105.20   62
 67  \w   -126.00 -95.00   0.50    9.95    --  -78.50 -31.00 -37.32   62
;
_diffrn_measurement_device 'four-circle diffractometer'
_diffrn_measurement_device_type 'Rigaku XtaLAB Synergy-R'
_diffrn_measurement_method '\w scans'
_diffrn_orient_matrix_type
;
 CrysAlisPro convention (1999,Acta A55,543-557)
;
_diffrn_orient_matrix_UB_11 0.0903382000
_diffrn_orient_matrix_UB_12 -0.0537135000
_diffrn_orient_matrix_UB_13 -0.0519703000
_diffrn_orient_matrix_UB_21 0.1380720000
_diffrn_orient_matrix_UB_22 0.0075412000
_diffrn_orient_matrix_UB_23 0.0359217000
_diffrn_orient_matrix_UB_31 -0.0150295000
_diffrn_orient_matrix_UB_32 -0.0649655000
_diffrn_orient_matrix_UB_33 0.0504177000
_diffrn_radiation_monochromator 'multi-layer mirror'
_diffrn_radiation_probe x-ray
_diffrn_radiation_type CuK\a
_diffrn_radiation_wavelength 1.54184
_diffrn_radiation_xray_symbol K-L~2,3~
_diffrn_reflns_av_R_equivalents 0.0631
_diffrn_reflns_av_unetI/netI 0.0390
_diffrn_reflns_Laue_measured_fraction_full 0.990
_diffrn_reflns_Laue_measured_fraction_max 0.957
_diffrn_reflns_limit_h_max 11
_diffrn_reflns_limit_h_min -11
_diffrn_reflns_limit_k_max 21
_diffrn_reflns_limit_k_min -23
_diffrn_reflns_limit_l_max 23
_diffrn_reflns_limit_l_min -23
_diffrn_reflns_number 77310
_diffrn_reflns_point_group_measured_fraction_full 0.990
_diffrn_reflns_point_group_measured_fraction_max 0.957
_diffrn_reflns_theta_full 67.684
_diffrn_reflns_theta_max 74.350
_diffrn_reflns_theta_min 3.305
_diffrn_source 'rotating-anode X-ray tube'
_diffrn_source_type 'PhotonJet-R X-ray Source'
_exptl_absorpt_coefficient_mu 0.485
_exptl_absorpt_correction_T_max 1.000
_exptl_absorpt_correction_T_min 0.856
_exptl_absorpt_correction_type gaussian
_exptl_absorpt_process_details
;
 CrysAlisPro 1.171.43.111a (Rigaku Oxford Diffraction, 2024) Numerical 
 absorption correction based on gaussian integration over a multifaceted 
 crystal model Empirical absorption correction using spherical harmonics, 
 implemented in SCALE3 ABSPACK scaling algorithm.
;
_exptl_crystal_colour yellow
_exptl_crystal_density_diffrn 1.109
_exptl_crystal_description plate
_exptl_crystal_F_000 1200
_exptl_crystal_preparation
;
 For data collection the crystal was immersed in a film of perfluoropolyether 
 oil, mounted on a polyimide loop and transferred to stream of cold nitrogen 
 (Oxford Cryostream 800).
;
_exptl_crystal_size_max 0.130
_exptl_crystal_size_mid 0.070
_exptl_crystal_size_min 0.030
_refine_diff_density_max 0.504
_refine_diff_density_min -0.384
_refine_diff_density_rms 0.050
_refine_ls_extinction_method none
_refine_ls_goodness_of_fit_ref 1.049
_refine_ls_hydrogen_treatment constr
_refine_ls_matrix_type full
_refine_ls_number_parameters 775
_refine_ls_number_reflns 12859
_refine_ls_number_restraints 30
_refine_ls_restrained_S_all 1.057
_refine_ls_R_factor_all 0.0910
_refine_ls_R_factor_gt 0.0715
_refine_ls_shift/su_max 0.000
_refine_ls_shift/su_mean 0.000
_refine_ls_structure_factor_coef Fsqd
_refine_ls_weighting_details
;
 w=1/[\s^2^(Fo^2^)+(0.1189P)^2^+1.0791P] where P=(Fo^2^+2Fc^2^)/3
;
_refine_ls_weighting_scheme calc
_refine_ls_wR_factor_gt 0.2027
_refine_ls_wR_factor_ref 0.2161
_reflns_Friedel_coverage 0.000
_reflns_number_gt 9509
_reflns_number_total 12859
_reflns_threshold_expression 'I > 2\s(I)'
_cod_data_source_file d5sc01500f2.cif
_cod_data_source_block 3-CN
_cod_depositor_comments 'Adding full bibliography for 1574244--1574256.cif.'
_cod_database_code 1574256
_shelx_shelxl_version_number 2018/3
_shelx_space_group_comment
;
 The symmetry employed for this shelxl refinement is uniquely defined by the 
 following loop, which should always be used as a source of symmetry 
 information in preference to the above space-group names. They are only 
 intended as comments.
;
_shelx_estimated_absorpt_t_min 0.940
_shelx_estimated_absorpt_t_max 0.986

loop_
_space_group_symop_operation_xyz
'x, y, z'
'-x, -y, -z'

loop_
_atom_site_label
_atom_site_type_symbol
_atom_site_fract_x
_atom_site_fract_y
_atom_site_fract_z
_atom_site_U_iso_or_equiv
_atom_site_adp_type
_atom_site_occupancy
_atom_site_site_symmetry_order
_atom_site_calc_flag
_atom_site_refinement_flags_posn
_atom_site_refinement_flags_adp
_atom_site_refinement_flags_occupancy
_atom_site_disorder_assembly
_atom_site_disorder_group
N1_1 N 0.5568(2) 0.82517(11) 0.35093(10) 0.0444(4) Uani 1 1 d . . . . .
C1_1 C 0.6884(3) 0.75046(16) 0.43363(14) 0.0552(6) Uani 1 1 d . . . . .
H1_1 H 0.760821 0.744429 0.467349 0.066 Uiso 1 1 calc R U . . .
B1_1 B 0.4340(3) 0.78097(15) 0.35110(15) 0.0441(6) Uani 1 1 d . . . . .
N2_1 N 0.6666(2) 0.81109(12) 0.39763(11) 0.0509(5) Uani 1 1 d . . . . .
C2_1 C 0.6137(3) 0.68954(14) 0.42834(14) 0.0520(6) Uani 1 1 d . . . . .
C3_1 C 0.6679(3) 0.62100(17) 0.46044(15) 0.0622(7) Uani 1 1 d . . . . .
H3_1 H 0.751055 0.614580 0.487732 0.075 Uiso 1 1 calc R U . . .
C4_1 C 0.6014(3) 0.56345(16) 0.45251(16) 0.0669(8) Uani 1 1 d . . . . .
H4_1 H 0.637718 0.517016 0.474388 0.080 Uiso 1 1 calc R U . . .
C5_1 C 0.4797(3) 0.57333(15) 0.41200(16) 0.0625(7) Uani 1 1 d . . . . .
H5_1 H 0.431765 0.533919 0.406485 0.075 Uiso 1 1 calc R U . . .
C6_1 C 0.4302(3) 0.64085(14) 0.38020(15) 0.0541(6) Uani 1 1 d . . . . .
H6_1 H 0.348268 0.646816 0.352121 0.065 Uiso 1 1 calc R U . . .
C7_1 C 0.4944(3) 0.70050(13) 0.38730(13) 0.0472(5) Uani 1 1 d . . . . .
N1_2 N 0.3696(2) 0.75107(12) 0.21766(11) 0.0516(5) Uani 1 1 d . . . . .
C1_2 C 0.3979(2) 0.76691(12) 0.27218(13) 0.0412(5) Uani 1 1 d . . . . .
C1_3 C 0.5567(3) 0.88989(12) 0.31024(12) 0.0442(5) Uani 1 1 d . . . . .
C2_3 C 0.6822(3) 0.91956(14) 0.30105(14) 0.0527(6) Uani 1 1 d . . . . .
H2_3 H 0.768012 0.896275 0.323121 0.063 Uiso 1 1 calc R U . . .
C3_3 C 0.6794(3) 0.98286(14) 0.25965(15) 0.0565(6) Uani 1 1 d . . . . .
H3_3 H 0.763995 1.002672 0.254187 0.068 Uiso 1 1 calc R U . . .
C4_3 C 0.5581(3) 1.01750(14) 0.22646(14) 0.0541(6) Uani 1 1 d . . . . .
H4_3 H 0.558371 1.060590 0.198084 0.065 Uiso 1 1 calc R U . . .
C5_3 C 0.4358(3) 0.98879(14) 0.23494(13) 0.0506(6) Uani 1 1 d . . . . .
H5_3 H 0.350859 1.012588 0.212393 0.061 Uiso 1 1 calc R U . . .
C6_3 C 0.4344(2) 0.92570(12) 0.27585(12) 0.0440(5) Uani 1 1 d . . . . .
H6_3 H 0.348971 0.906585 0.280528 0.053 Uiso 1 1 calc R U . . .
C1_4 C 0.2869(2) 0.82316(12) 0.39164(12) 0.0423(5) Uani 1 1 d . . . . .
C2_4 C 0.1541(2) 0.80432(14) 0.38258(14) 0.0485(6) Uani 1 1 d . . . . .
H2_4 H 0.148178 0.768056 0.349761 0.058 Uiso 1 1 calc R U . . .
C3_4 C 0.0299(3) 0.83696(15) 0.42010(15) 0.0551(6) Uani 1 1 d . . . . .
H3_4 H -0.058769 0.822794 0.412705 0.066 Uiso 1 1 calc R U . . .
C4_4 C 0.0357(3) 0.88976(14) 0.46790(14) 0.0554(6) Uani 1 1 d . . . . .
H4_4 H -0.048525 0.911883 0.493865 0.066 Uiso 1 1 calc R U . . .
C5_4 C 0.1647(3) 0.91021(14) 0.47774(13) 0.0531(6) Uani 1 1 d . . . . .
H5_4 H 0.169301 0.946902 0.510334 0.064 Uiso 1 1 calc R U . . .
C6_4 C 0.2882(3) 0.87741(13) 0.44021(12) 0.0461(5) Uani 1 1 d . . . . .
H6_4 H 0.376142 0.892253 0.447764 0.055 Uiso 1 1 calc R U . . .
N1_5 N 0.1349(2) 0.65964(11) 0.83016(12) 0.0423(5) Uani 0.874(3) 1 d D . P A 1
C1_5 C -0.0989(3) 0.72285(16) 0.81804(18) 0.0578(8) Uani 0.874(3) 1 d . . P A 1
H1_5 H -0.190882 0.723330 0.800211 0.069 Uiso 0.874(3) 1 calc R U P A 1
B1_5 B 0.1678(3) 0.70961(16) 0.88842(17) 0.0413(7) Uani 0.874(3) 1 d D . P A 1
N2_5 N 0.0027(3) 0.66670(13) 0.80189(15) 0.0528(7) Uani 0.874(3) 1 d . . P A 1
C2_5 C -0.0875(3) 0.78411(15) 0.85977(16) 0.0474(7) Uani 0.874(3) 1 d . . P A 1
C3_5 C -0.2024(3) 0.84528(18) 0.86593(19) 0.0539(8) Uani 0.874(3) 1 d . . P A 1
H3_5 H -0.291755 0.844777 0.845682 0.065 Uiso 0.874(3) 1 calc R U P A 1
C4_5 C -0.1845(4) 0.90569(17) 0.9014(2) 0.0541(8) Uani 0.874(3) 1 d . . P A 1
H4_5 H -0.262029 0.946660 0.906165 0.065 Uiso 0.874(3) 1 calc R U P A 1
C5_5 C -0.0554(4) 0.90676(17) 0.92984(18) 0.0531(7) Uani 0.874(3) 1 d . . P A 1
H5_5 H -0.042576 0.949078 0.953059 0.064 Uiso 0.874(3) 1 calc R U P A 1
C6_5 C 0.0571(3) 0.84615(15) 0.92488(16) 0.0473(6) Uani 0.874(3) 1 d . . P A 1
H6_5 H 0.145715 0.847518 0.945470 0.057 Uiso 0.874(3) 1 calc R U P A 1
C7_5 C 0.0433(3) 0.78385(15) 0.89066(14) 0.0409(6) Uani 0.874(3) 1 d . . P A 1
B1_51 B 0.2240(11) 0.6666(5) 0.8700(5) 0.049 Uiso 0.126(3) 1 d DG U P A 2
N1_51 N 0.0796(11) 0.7012(4) 0.8411(6) 0.049 Uiso 0.126(3) 1 d DG U P A 2
N2_51 N 0.0197(10) 0.6782(6) 0.7788(6) 0.049 Uiso 0.126(3) 1 d G U P A 2
C1_51 C 0.0845(11) 0.6130(6) 0.7566(6) 0.049 Uiso 0.126(3) 1 d G U P A 2
H1_51 H 0.038814 0.593837 0.720374 0.058 Uiso 0.126(3) 1 calc R U P A 2
C2_51 C 0.2187(11) 0.5662(4) 0.7810(5) 0.049 Uiso 0.126(3) 1 d G U P A 2
C3_51 C 0.2770(16) 0.5007(6) 0.7451(8) 0.049 Uiso 0.126(3) 1 d G U P A 2
H3_51 H 0.229336 0.487700 0.706228 0.058 Uiso 0.126(3) 1 calc R U P A 2
C4_51 C 0.3927(16) 0.4593(6) 0.7650(9) 0.049 Uiso 0.126(3) 1 d G U P A 2
H4_51 H 0.431847 0.416065 0.740259 0.058 Uiso 0.126(3) 1 calc R U P A 2
C5_51 C 0.4662(13) 0.4775(6) 0.8253(9) 0.049 Uiso 0.126(3) 1 d G U P A 2
H5_51 H 0.550173 0.445274 0.841384 0.058 Uiso 0.126(3) 1 calc R U P A 2
C6_51 C 0.4118(10) 0.5422(6) 0.8587(7) 0.049 Uiso 0.126(3) 1 d G U P A 2
H6_51 H 0.460435 0.555146 0.897268 0.058 Uiso 0.126(3) 1 calc R U P A 2
C7_51 C 0.2866(9) 0.5889(4) 0.8368(5) 0.049 Uiso 0.126(3) 1 d G U P A 2
C1_6 C 0.2279(3) 0.59331(13) 0.81194(14) 0.0407(6) Uani 0.874(3) 1 d D . P A 1
C2_6 C 0.1945(3) 0.54956(15) 0.75935(15) 0.0477(7) Uani 0.874(3) 1 d . . P A 1
H2_6 H 0.108285 0.564856 0.734667 0.057 Uiso 0.874(3) 1 calc R U P A 1
C3_6 C 0.2874(4) 0.48378(17) 0.74328(19) 0.0566(8) Uani 0.874(3) 1 d . . P A 1
H3_6 H 0.263890 0.454859 0.707297 0.068 Uiso 0.874(3) 1 calc R U P A 1
C4_6 C 0.4152(4) 0.45920(17) 0.77910(18) 0.0541(9) Uani 0.874(3) 1 d . . P A 1
H4_6 H 0.477366 0.413776 0.768615 0.065 Uiso 0.874(3) 1 calc R U P A 1
C5_6 C 0.4471(3) 0.50311(16) 0.82974(18) 0.0520(7) Uani 0.874(3) 1 d . . P A 1
H5_6 H 0.533405 0.487853 0.854328 0.062 Uiso 0.874(3) 1 calc R U P A 1
C6_6 C 0.3567(3) 0.56907(15) 0.84595(15) 0.0455(6) Uani 0.874(3) 1 d . . P A 1
H6_6 H 0.382869 0.598378 0.880896 0.055 Uiso 0.874(3) 1 calc R U P A 1
C1_61 C -0.0127(17) 0.7675(6) 0.8600(9) 0.049 Uiso 0.126(3) 1 d DG U P A 2
C2_61 C 0.0398(13) 0.8200(9) 0.8952(10) 0.049 Uiso 0.126(3) 1 d G U P A 2
H2_61 H 0.138639 0.811686 0.905707 0.058 Uiso 0.126(3) 1 calc R U P A 2
C3_61 C -0.0524(19) 0.8846(8) 0.9149(11) 0.049 Uiso 0.126(3) 1 d G U P A 2
H3_61 H -0.016548 0.920467 0.938924 0.058 Uiso 0.126(3) 1 calc R U P A 2
C4_61 C -0.1971(18) 0.8967(8) 0.8995(13) 0.049 Uiso 0.126(3) 1 d G U P A 2
H4_61 H -0.260100 0.940874 0.912959 0.058 Uiso 0.126(3) 1 calc R U P A 2
C5_61 C -0.2496(14) 0.8442(9) 0.8643(12) 0.049 Uiso 0.126(3) 1 d G U P A 2
H5_61 H -0.348466 0.852501 0.853776 0.058 Uiso 0.126(3) 1 calc R U P A 2
C6_61 C -0.1574(19) 0.7796(7) 0.8446(8) 0.049 Uiso 0.126(3) 1 d G U P A 2
H6_61 H -0.193280 0.743719 0.820558 0.058 Uiso 0.126(3) 1 calc R U P A 2
C1_7 C 0.1772(2) 0.66570(13) 0.96395(13) 0.0443(5) Uani 1 1 d D . . . .
C2_7 C 0.1073(2) 0.60702(12) 0.97768(12) 0.0424(5) Uani 1 1 d . . . . .
H2_7 H 0.059814 0.590003 0.940813 0.051 Uiso 1 1 calc R U . . .
C3_7 C 0.1054(2) 0.57307(13) 1.04346(13) 0.0460(5) Uani 1 1 d . . . . .
H3_7 H 0.056650 0.533509 1.051409 0.055 Uiso 1 1 calc R U . . .
C4_7 C 0.1745(3) 0.59689(13) 1.09748(13) 0.0485(6) Uani 1 1 d . . . . .
H4_7 H 0.174838 0.573256 1.142531 0.058 Uiso 1 1 calc R U . . .
C5_7 C 0.2433(3) 0.65528(14) 1.08583(14) 0.0503(6) Uani 1 1 d . . . . .
H5_7 H 0.290195 0.672244 1.122945 0.060 Uiso 1 1 calc R U . . .
C6_7 C 0.2436(3) 0.68869(13) 1.02012(14) 0.0482(6) Uani 1 1 d . . . . .
H6_7 H 0.290808 0.728881 1.012890 0.058 Uiso 1 1 calc R U . . .
N1_8 N 0.4204(2) 0.75927(12) 0.85396(12) 0.0542(5) Uani 1 1 d . . . . .
C1_8 C 0.3200(3) 0.73441(13) 0.86820(13) 0.0481(5) Uani 1 1 d D . . . .
N1_9 N 0.3782(2) 0.73814(11) 0.63909(11) 0.0472(5) Uani 1 1 d D . . . .
C1_9 C 0.4619(3) 0.67335(15) 0.68159(14) 0.0535(6) Uani 1 1 d . . . . .
H1A_9 H 0.498154 0.692441 0.723471 0.064 Uiso 1 1 calc R U . . .
H1B_9 H 0.394892 0.641444 0.698260 0.064 Uiso 1 1 calc R U . . .
C2_9 C 0.5888(3) 0.62659(15) 0.64184(16) 0.0588(7) Uani 1 1 d . . . . .
H2A_9 H 0.553544 0.607587 0.599642 0.071 Uiso 1 1 calc R U . . .
H2B_9 H 0.657535 0.657850 0.625972 0.071 Uiso 1 1 calc R U . . .
C3_9 C 0.6668(3) 0.56214(16) 0.68635(17) 0.0639(7) Uani 1 1 d . . . . .
H3A_9 H 0.596636 0.532456 0.704118 0.077 Uiso 1 1 calc R U . . .
H3B_9 H 0.739578 0.530534 0.656238 0.077 Uiso 1 1 calc R U . . .
C4_9 C 0.7397(4) 0.5846(2) 0.74719(19) 0.0787(9) Uani 1 1 d . . . . .
H4A_9 H 0.794282 0.540731 0.771051 0.118 Uiso 1 1 calc R U . . .
H4B_9 H 0.667360 0.611265 0.780041 0.118 Uiso 1 1 calc R U . . .
H4C_9 H 0.805362 0.616400 0.730411 0.118 Uiso 1 1 calc R U . . .
C5_9 C 0.3097(3) 0.71173(13) 0.57735(13) 0.0467(5) Uani 1 1 d . . . . .
H5A_9 H 0.257203 0.755167 0.551036 0.056 Uiso 1 1 calc R U . . .
H5B_9 H 0.387167 0.685862 0.545595 0.056 Uiso 1 1 calc R U . . .
C6_9 C 0.2069(3) 0.66105(14) 0.59607(14) 0.0531(6) Uani 1 1 d . . . . .
H6A_9 H 0.259690 0.615860 0.619682 0.064 Uiso 1 1 calc R U . . .
H6B_9 H 0.131038 0.685551 0.629376 0.064 Uiso 1 1 calc R U . . .
C7_9 C 0.1376(3) 0.64052(15) 0.53204(15) 0.0565(6) Uani 1 1 d . . . . .
H7A_9 H 0.213662 0.618766 0.497529 0.068 Uiso 1 1 calc R U . . .
H7B_9 H 0.080112 0.685450 0.510050 0.068 Uiso 1 1 calc R U . . .
C8_9 C 0.0412(3) 0.58623(17) 0.5499(2) 0.0735(9) Uani 1 1 d . . . . .
H8A_9 H 0.005378 0.571058 0.506608 0.110 Uiso 1 1 calc R U . . .
H8B_9 H -0.040245 0.609468 0.580016 0.110 Uiso 1 1 calc R U . . .
H8C_9 H 0.096065 0.543073 0.574609 0.110 Uiso 1 1 calc R U . . .
C13_9 C 0.2653(3) 0.78111(14) 0.68875(13) 0.0502(6) Uani 1 1 d . . . . .
H13A_9 H 0.201691 0.748179 0.707204 0.060 Uiso 1 1 calc R U . . .
H13B_9 H 0.314610 0.795375 0.729060 0.060 Uiso 1 1 calc R U . . .
C14_9 C 0.1729(3) 0.84945(14) 0.65731(14) 0.0525(6) Uani 1 1 d . . . . .
H14A_9 H 0.130396 0.836736 0.614199 0.063 Uiso 1 1 calc R U . . .
H14B_9 H 0.233844 0.885472 0.643952 0.063 Uiso 1 1 calc R U . . .
C15_9 C 0.0524(3) 0.88443(15) 0.70851(14) 0.0543(6) Uani 1 1 d . . . . .
H15A_9 H -0.010520 0.849016 0.720564 0.065 Uiso 1 1 calc R U . . .
H15B_9 H 0.094758 0.895536 0.752279 0.065 Uiso 1 1 calc R U . . .
C16_9 C -0.0372(3) 0.95446(15) 0.67792(16) 0.0597(7) Uani 1 1 d . . . . .
H16A_9 H -0.114259 0.974651 0.711795 0.090 Uiso 1 1 calc R U . . .
H16B_9 H -0.079375 0.943682 0.634563 0.090 Uiso 1 1 calc R U . . .
H16C_9 H 0.023956 0.990359 0.667617 0.090 Uiso 1 1 calc R U . . .
C9_9 C 0.4758(6) 0.7861(3) 0.6055(2) 0.048 Uiso 0.665(2) 1 d D U P B 1
H9A_9 H 0.417240 0.825116 0.576246 0.057 Uiso 0.665(2) 1 calc R U P B 1
H9B_9 H 0.547513 0.755671 0.573966 0.057 Uiso 0.665(2) 1 calc R U P B 1
C10_9 C 0.5557(4) 0.82217(19) 0.65760(17) 0.048 Uiso 0.665(2) 1 d D U P B 1
H10A_9 H 0.606228 0.784005 0.690446 0.057 Uiso 0.665(2) 1 calc R U P B 1
H10B_9 H 0.485173 0.857531 0.685372 0.057 Uiso 0.665(2) 1 calc R U P B 1
C11_9 C 0.6651(3) 0.86236(16) 0.62078(18) 0.048 Uiso 0.665(2) 1 d D U P B 1
H11A_9 H 0.722849 0.878816 0.656575 0.057 Uiso 0.665(2) 1 calc R U P B 1
H11B_9 H 0.731342 0.827690 0.590437 0.057 Uiso 0.665(2) 1 calc R U P B 1
C12_9 C 0.5945(4) 0.92897(17) 0.57606(18) 0.048 Uiso 0.665(2) 1 d D U P B 1
H12A_9 H 0.669105 0.952530 0.553793 0.071 Uiso 0.665(2) 1 calc R U P B 1
H12B_9 H 0.538887 0.912936 0.539784 0.071 Uiso 0.665(2) 1 calc R U P B 1
H12C_9 H 0.530391 0.964083 0.605949 0.071 Uiso 0.665(2) 1 calc R U P B 1
C9_91 C 0.4909(15) 0.7822(10) 0.6190(6) 0.048 Uiso 0.209(2) 1 d D U P B 2
H9A_91 H 0.443529 0.827483 0.593533 0.057 Uiso 0.209(2) 1 calc R U P B 2
H9B_91 H 0.560906 0.753433 0.585552 0.057 Uiso 0.209(2) 1 calc R U P B 2
C10_91 C 0.5749(9) 0.8047(6) 0.6783(4) 0.048 Uiso 0.209(2) 1 d D U P B 2
H10A_91 H 0.611547 0.760928 0.708439 0.057 Uiso 0.209(2) 1 calc R U P B 2
H10B_91 H 0.509274 0.840763 0.707515 0.057 Uiso 0.209(2) 1 calc R U P B 2
C11_91 C 0.7015(8) 0.8383(4) 0.6504(6) 0.048 Uiso 0.209(2) 1 d D U P B 2
H11A_91 H 0.736844 0.863210 0.688946 0.057 Uiso 0.209(2) 1 calc R U P B 2
H11B_91 H 0.667957 0.875846 0.613310 0.057 Uiso 0.209(2) 1 calc R U P B 2
C12_91 C 0.8256(9) 0.7805(5) 0.6204(6) 0.048 Uiso 0.209(2) 1 d D U P B 2
H12A_91 H 0.903961 0.804382 0.603203 0.071 Uiso 0.209(2) 1 calc R U P B 2
H12B_91 H 0.860518 0.743809 0.657158 0.071 Uiso 0.209(2) 1 calc R U P B 2
H12C_91 H 0.791643 0.756443 0.581534 0.071 Uiso 0.209(2) 1 calc R U P B 2
C9_911 C 0.465(6) 0.797(2) 0.607(3) 0.048 Uiso 0.057(2) 1 d D U P B 3
H9A_911 H 0.532563 0.763044 0.576258 0.057 Uiso 0.057(2) 1 calc R U P B 3
H9B_911 H 0.390868 0.821990 0.574409 0.057 Uiso 0.057(2) 1 calc R U P B 3
C10_911 C 0.552(3) 0.8580(12) 0.6054(16) 0.048 Uiso 0.057(2) 1 d D U P B 3
H10A_911 H 0.655792 0.835361 0.608519 0.057 Uiso 0.057(2) 1 calc R U P B 3
H10B_911 H 0.523874 0.888502 0.647000 0.057 Uiso 0.057(2) 1 calc R U P B 3
C11_911 C 0.531(4) 0.9073(11) 0.5389(13) 0.048 Uiso 0.057(2) 1 d D U P B 3
H11A_911 H 0.625488 0.908865 0.516018 0.057 Uiso 0.057(2) 1 calc R U P B 3
H11B_911 H 0.474457 0.885905 0.505769 0.057 Uiso 0.057(2) 1 calc R U P B 3
C12_911 C 0.452(4) 0.9858(12) 0.5546(19) 0.048 Uiso 0.057(2) 1 d D U P B 3
H12A_911 H 0.440416 1.015301 0.510784 0.071 Uiso 0.057(2) 1 calc R U P B 3
H12B_911 H 0.357119 0.984670 0.576425 0.071 Uiso 0.057(2) 1 calc R U P B 3
H12C_911 H 0.508132 1.007627 0.586672 0.071 Uiso 0.057(2) 1 calc R U P B 3
C9_9111 C 0.450(4) 0.8034(15) 0.6021(18) 0.048 Uiso 0.068(2) 1 d D U P B 4
H9A_9111 H 0.372414 0.845757 0.614260 0.057 Uiso 0.068(2) 1 calc R U P B 4
H9B_9111 H 0.523879 0.804308 0.636790 0.057 Uiso 0.068(2) 1 calc R U P B 4
C10_9111 C 0.519(3) 0.8389(9) 0.5394(14) 0.048 Uiso 0.068(2) 1 d D U P B 4
H10A_9111 H 0.624281 0.819102 0.538019 0.057 Uiso 0.068(2) 1 calc R U P B 4
H10B_9111 H 0.480665 0.825361 0.495558 0.057 Uiso 0.068(2) 1 calc R U P B 4
C11_9111 C 0.493(3) 0.9229(9) 0.5422(16) 0.048 Uiso 0.068(2) 1 d D U P B 4
H11A_9111 H 0.496229 0.937018 0.591442 0.057 Uiso 0.068(2) 1 calc R U P B 4
H11B_9111 H 0.395301 0.943956 0.525551 0.057 Uiso 0.068(2) 1 calc R U P B 4
C12_9111 C 0.604(3) 0.9553(13) 0.4972(16) 0.048 Uiso 0.068(2) 1 d D U P B 4
H12A_9111 H 0.582523 1.008872 0.500569 0.071 Uiso 0.068(2) 1 calc R U P B 4
H12B_9111 H 0.700203 0.935383 0.514067 0.071 Uiso 0.068(2) 1 calc R U P B 4
H12C_9111 H 0.599282 0.942321 0.448181 0.071 Uiso 0.068(2) 1 calc R U P B 4
N1_10 N 0.74835(19) 0.76135(10) 0.11294(10) 0.0424(4) Uani 1 1 d . . . . .
C1_10 C 0.7556(2) 0.69955(13) 0.06261(13) 0.0463(5) Uani 1 1 d . . . . .
H1A_10 H 0.840537 0.660750 0.073331 0.056 Uiso 1 1 calc R U . . .
H1B_10 H 0.770871 0.718760 0.014366 0.056 Uiso 1 1 calc R U . . .
C2_10 C 0.6240(3) 0.66474(13) 0.06414(15) 0.0515(6) Uani 1 1 d . . . . .
H2A_10 H 0.540655 0.701239 0.047155 0.062 Uiso 1 1 calc R U . . .
H2B_10 H 0.601126 0.650026 0.113049 0.062 Uiso 1 1 calc R U . . .
C3_10 C 0.6492(3) 0.59764(14) 0.01847(16) 0.0590(7) Uani 1 1 d . . . . .
H3A_10 H 0.728479 0.560088 0.037703 0.071 Uiso 1 1 calc R U . . .
H3B_10 H 0.561450 0.576535 0.020837 0.071 Uiso 1 1 calc R U . . .
C4_10 C 0.6860(3) 0.61419(15) -0.05710(16) 0.0618(7) Uani 1 1 d . . . . .
H4A_10 H 0.689219 0.570468 -0.084612 0.093 Uiso 1 1 calc R U . . .
H4B_10 H 0.780113 0.628217 -0.060624 0.093 Uiso 1 1 calc R U . . .
H4C_10 H 0.612725 0.654686 -0.075310 0.093 Uiso 1 1 calc R U . . .
C5_10 C 0.7520(2) 0.73263(13) 0.18858(13) 0.0465(5) Uani 1 1 d . . . . .
H5A_10 H 0.669667 0.708022 0.197714 0.056 Uiso 1 1 calc R U . . .
H5B_10 H 0.737764 0.775160 0.219559 0.056 Uiso 1 1 calc R U . . .
C6_10 C 0.8886(3) 0.67919(14) 0.20918(14) 0.0508(6) Uani 1 1 d . . . . .
H6A_10 H 0.973748 0.697044 0.189341 0.061 Uiso 1 1 calc R U . . .
H6B_10 H 0.889772 0.630461 0.189845 0.061 Uiso 1 1 calc R U . . .
C7_10 C 0.8955(3) 0.67225(16) 0.28877(14) 0.0570(6) Uani 1 1 d . . . . .
H7A_10 H 0.902226 0.720370 0.307246 0.068 Uiso 1 1 calc R U . . .
H7B_10 H 0.805358 0.659318 0.308395 0.068 Uiso 1 1 calc R U . . .
C8_10 C 1.0220(4) 0.61478(19) 0.31317(18) 0.0742(8) Uani 1 1 d . . . . .
H8A_10 H 1.023368 0.613800 0.364506 0.111 Uiso 1 1 calc R U . . .
H8B_10 H 1.111566 0.626872 0.293390 0.111 Uiso 1 1 calc R U . . .
H8C_10 H 1.012999 0.566469 0.297395 0.111 Uiso 1 1 calc R U . . .
C9_10 C 0.8783(3) 0.79536(14) 0.09338(14) 0.0484(6) Uani 1 1 d . . . . .
H9A_10 H 0.964488 0.755315 0.090101 0.058 Uiso 1 1 calc R U . . .
H9B_10 H 0.864619 0.819160 0.046178 0.058 Uiso 1 1 calc R U . . .
C10_10 C 0.9078(3) 0.85092(15) 0.14276(15) 0.0571(6) Uani 1 1 d . . . . .
H10A_10 H 0.904528 0.831016 0.191546 0.068 Uiso 1 1 calc R U . . .
H10B_10 H 0.832077 0.896017 0.139057 0.068 Uiso 1 1 calc R U . . .
C11_10 C 1.0547(3) 0.87013(16) 0.12618(15) 0.0575(6) Uani 1 1 d . . . . .
H11A_10 H 1.129376 0.824447 0.126310 0.069 Uiso 1 1 calc R U . . .
H11B_10 H 1.055268 0.893282 0.078589 0.069 Uiso 1 1 calc R U . . .
C12_10 C 1.0907(3) 0.92117(17) 0.17790(15) 0.0612(7) Uani 1 1 d . . . . .
H12A_10 H 1.186787 0.930752 0.166352 0.092 Uiso 1 1 calc R U . . .
H12B_10 H 1.088923 0.898744 0.225180 0.092 Uiso 1 1 calc R U . . .
H12C_10 H 1.019871 0.967505 0.176133 0.092 Uiso 1 1 calc R U . . .
C13_10 C 0.6086(2) 0.81753(12) 0.10781(13) 0.0457(5) Uani 1 1 d . . . . .
H13A_10 H 0.528725 0.793619 0.124391 0.055 Uiso 1 1 calc R U . . .
H13B_10 H 0.611422 0.857395 0.140268 0.055 Uiso 1 1 calc R U . . .
C14_10 C 0.5746(3) 0.85185(13) 0.03556(13) 0.0475(5) Uani 1 1 d . . . . .
H14A_10 H 0.586216 0.812915 0.000639 0.057 Uiso 1 1 calc R U . . .
H14B_10 H 0.641876 0.884630 0.021952 0.057 Uiso 1 1 calc R U . . .
C15_10 C 0.4202(3) 0.89578(13) 0.03660(14) 0.0501(6) Uani 1 1 d . . . . .
H15A_10 H 0.353854 0.862411 0.049936 0.060 Uiso 1 1 calc R U . . .
H15B_10 H 0.409002 0.933509 0.072709 0.060 Uiso 1 1 calc R U . . .
C16_10 C 0.3786(3) 0.93311(15) -0.03364(15) 0.0571(6) Uani 1 1 d . . . . .
H16A_10 H 0.278430 0.959667 -0.030500 0.086 Uiso 1 1 calc R U . . .
H16B_10 H 0.389269 0.896027 -0.069611 0.086 Uiso 1 1 calc R U . . .
H16C_10 H 0.441368 0.967772 -0.046216 0.086 Uiso 1 1 calc R U . . .

loop_
_atom_site_aniso_label
_atom_site_aniso_U_11
_atom_site_aniso_U_22
_atom_site_aniso_U_33
_atom_site_aniso_U_23
_atom_site_aniso_U_13
_atom_site_aniso_U_12
N1_1 0.0323(9) 0.0525(11) 0.0482(11) 0.0002(9) -0.0007(8) -0.0088(8)
C1_1 0.0368(12) 0.0724(17) 0.0559(15) 0.0085(13) -0.0060(11) -0.0109(11)
B1_1 0.0318(12) 0.0510(14) 0.0503(15) -0.0051(12) 0.0009(10) -0.0100(11)
N2_1 0.0319(10) 0.0655(13) 0.0558(12) 0.0021(10) -0.0076(8) -0.0107(9)
C2_1 0.0448(13) 0.0577(14) 0.0514(14) 0.0007(11) 0.0096(11) -0.0083(11)
C3_1 0.0419(14) 0.0790(19) 0.0590(16) 0.0072(14) 0.0024(12) 0.0005(13)
C4_1 0.0677(18) 0.0528(15) 0.0700(19) 0.0115(14) 0.0125(15) 0.0062(13)
C5_1 0.0715(19) 0.0469(14) 0.0683(18) -0.0058(13) 0.0082(14) -0.0119(13)
C6_1 0.0503(14) 0.0502(14) 0.0600(15) -0.0024(12) 0.0011(12) -0.0063(11)
C7_1 0.0417(12) 0.0482(13) 0.0497(13) -0.0051(10) 0.0098(10) -0.0058(10)
N1_2 0.0455(11) 0.0605(12) 0.0531(12) -0.0096(10) 0.0052(9) -0.0207(10)
C1_2 0.0318(10) 0.0449(12) 0.0476(13) -0.0025(10) 0.0035(9) -0.0105(9)
C1_3 0.0435(12) 0.0434(12) 0.0454(12) -0.0040(10) 0.0040(10) -0.0084(10)
C2_3 0.0375(12) 0.0594(15) 0.0622(15) -0.0007(12) 0.0020(11) -0.0128(11)
C3_3 0.0524(15) 0.0566(15) 0.0652(16) -0.0038(13) 0.0070(12) -0.0238(12)
C4_3 0.0604(16) 0.0494(13) 0.0538(15) -0.0033(11) 0.0104(12) -0.0165(12)
C5_3 0.0540(14) 0.0505(13) 0.0466(13) -0.0034(11) -0.0009(11) -0.0088(11)
C6_3 0.0372(11) 0.0474(12) 0.0484(13) -0.0062(10) 0.0032(9) -0.0109(9)
C1_4 0.0355(11) 0.0471(12) 0.0437(12) 0.0048(10) 0.0008(9) -0.0084(9)
C2_4 0.0346(11) 0.0528(13) 0.0581(14) -0.0016(11) 0.0032(10) -0.0100(10)
C3_4 0.0323(12) 0.0618(15) 0.0691(17) 0.0103(13) 0.0051(11) -0.0085(10)
C4_4 0.0437(13) 0.0564(14) 0.0579(15) 0.0093(12) 0.0119(11) 0.0038(11)
C5_4 0.0566(15) 0.0525(14) 0.0456(13) -0.0009(11) 0.0066(11) -0.0022(11)
C6_4 0.0418(12) 0.0557(13) 0.0400(12) -0.0005(10) 0.0015(9) -0.0089(10)
N1_5 0.0346(11) 0.0421(11) 0.0505(13) -0.0020(10) -0.0055(9) -0.0077(9)
C1_5 0.0399(15) 0.0542(17) 0.079(2) 0.0021(15) -0.0167(14) -0.0061(13)
B1_5 0.0305(13) 0.0402(15) 0.0529(17) -0.0016(13) -0.0021(12) -0.0061(11)
N2_5 0.0436(13) 0.0482(13) 0.0680(17) 0.0015(12) -0.0182(12) -0.0100(10)
C2_5 0.0409(15) 0.0441(14) 0.0564(16) 0.0093(12) -0.0016(13) -0.0090(12)
C3_5 0.0358(14) 0.0604(17) 0.0613(18) 0.0158(14) -0.0031(14) -0.0029(14)
C4_5 0.0518(18) 0.0433(15) 0.0583(18) 0.0098(14) 0.0113(14) 0.0058(14)
C5_5 0.0592(18) 0.0422(16) 0.0542(19) 0.0017(13) 0.0012(14) -0.0029(14)
C6_5 0.0450(15) 0.0434(14) 0.0518(16) 0.0017(12) 0.0010(12) -0.0065(12)
C7_5 0.0348(13) 0.0405(13) 0.0456(15) 0.0071(12) 0.0016(11) -0.0053(11)
C1_6 0.0427(14) 0.0393(13) 0.0407(13) 0.0001(11) 0.0033(11) -0.0113(11)
C2_6 0.0496(15) 0.0489(15) 0.0485(15) -0.0037(12) 0.0048(12) -0.0203(12)
C3_6 0.065(2) 0.0481(17) 0.0621(18) -0.0155(15) 0.0185(15) -0.0262(16)
C4_6 0.0514(18) 0.0419(14) 0.066(2) -0.0052(14) 0.0162(16) -0.0065(12)
C5_6 0.0450(15) 0.0452(15) 0.0634(18) -0.0034(15) 0.0085(13) -0.0054(12)
C6_6 0.0427(15) 0.0435(14) 0.0494(15) -0.0020(12) 0.0029(11) -0.0074(12)
C1_7 0.0336(11) 0.0467(12) 0.0526(13) -0.0004(10) -0.0050(9) -0.0076(9)
C2_7 0.0358(11) 0.0418(11) 0.0483(13) -0.0038(10) -0.0011(9) -0.0045(9)
C3_7 0.0393(12) 0.0419(12) 0.0545(14) 0.0003(10) 0.0029(10) -0.0041(9)
C4_7 0.0407(12) 0.0519(13) 0.0470(13) -0.0004(11) 0.0017(10) 0.0032(10)
C5_7 0.0428(13) 0.0533(13) 0.0527(14) -0.0088(11) -0.0069(10) -0.0022(10)
C6_7 0.0398(12) 0.0432(12) 0.0620(15) -0.0011(11) -0.0097(11) -0.0079(10)
N1_8 0.0418(11) 0.0566(12) 0.0664(14) -0.0031(10) -0.0030(10) -0.0145(9)
C1_8 0.0411(13) 0.0504(13) 0.0538(14) 0.0020(11) -0.0079(10) -0.0109(10)
N1_9 0.0455(11) 0.0505(11) 0.0491(11) -0.0017(9) 0.0018(9) -0.0185(9)
C1_9 0.0428(13) 0.0654(16) 0.0561(15) 0.0028(12) -0.0052(11) -0.0197(12)
C2_9 0.0487(14) 0.0583(15) 0.0701(18) -0.0006(13) 0.0006(12) -0.0133(12)
C3_9 0.0517(15) 0.0655(17) 0.0776(19) 0.0008(14) -0.0046(14) -0.0189(13)
C4_9 0.067(2) 0.086(2) 0.086(2) -0.0021(18) -0.0178(17) -0.0174(17)
C5_9 0.0480(13) 0.0481(13) 0.0467(13) -0.0005(10) -0.0013(10) -0.0162(10)
C6_9 0.0503(14) 0.0557(14) 0.0579(15) 0.0030(12) -0.0076(11) -0.0213(12)
C7_9 0.0468(14) 0.0536(14) 0.0704(17) -0.0067(13) -0.0125(12) -0.0103(11)
C8_9 0.0522(16) 0.0710(18) 0.103(3) -0.0156(17) -0.0164(16) -0.0209(14)
C13_9 0.0470(13) 0.0593(14) 0.0483(13) -0.0053(11) 0.0049(10) -0.0212(11)
C14_9 0.0505(14) 0.0566(14) 0.0515(14) -0.0023(11) 0.0072(11) -0.0154(11)
C15_9 0.0483(14) 0.0664(16) 0.0516(14) -0.0079(12) 0.0081(11) -0.0204(12)
C16_9 0.0488(15) 0.0652(16) 0.0669(17) -0.0096(13) 0.0058(12) -0.0161(12)
N1_10 0.0341(9) 0.0427(10) 0.0504(11) -0.0065(8) 0.0093(8) -0.0095(8)
C1_10 0.0389(12) 0.0443(12) 0.0536(14) -0.0092(10) 0.0041(10) -0.0028(9)
C2_10 0.0464(13) 0.0443(12) 0.0649(16) -0.0055(11) 0.0031(11) -0.0118(10)
C3_10 0.0581(16) 0.0463(13) 0.0717(18) -0.0092(12) -0.0033(13) -0.0073(11)
C4_10 0.0587(16) 0.0554(15) 0.0694(18) -0.0070(13) -0.0121(13) -0.0044(13)
C5_10 0.0397(12) 0.0499(13) 0.0502(13) -0.0050(10) 0.0110(10) -0.0118(10)
C6_10 0.0392(12) 0.0580(14) 0.0547(14) -0.0057(11) 0.0056(10) -0.0094(11)
C7_10 0.0549(15) 0.0644(16) 0.0535(15) -0.0078(12) 0.0031(12) -0.0166(13)
C8_10 0.0646(19) 0.091(2) 0.0670(19) 0.0036(17) -0.0113(15) -0.0158(17)
C9_10 0.0362(12) 0.0558(14) 0.0553(14) -0.0036(11) 0.0073(10) -0.0160(10)
C10_10 0.0515(15) 0.0594(15) 0.0645(16) -0.0122(13) 0.0116(12) -0.0220(12)
C11_10 0.0479(14) 0.0662(16) 0.0621(16) -0.0056(13) 0.0079(12) -0.0213(12)
C12_10 0.0531(15) 0.0719(17) 0.0626(17) -0.0023(14) -0.0003(13) -0.0228(13)
C13_10 0.0384(12) 0.0407(11) 0.0567(14) -0.0071(10) 0.0119(10) -0.0065(9)
C14_10 0.0431(13) 0.0407(12) 0.0578(14) -0.0027(10) 0.0105(10) -0.0087(10)
C15_10 0.0427(13) 0.0431(12) 0.0636(15) -0.0040(11) 0.0076(11) -0.0078(10)
C16_10 0.0498(14) 0.0527(14) 0.0691(17) -0.0009(13) -0.0008(12) -0.0115(11)

loop_
_atom_type_symbol
_atom_type_description
_atom_type_scat_dispersion_real
_atom_type_scat_dispersion_imag
_atom_type_scat_source
C C 0.0181 0.0091 'International Tables Vol C Tables 4.2.6.8 and 6.1.1.4'
H H 0.0000 0.0000 'International Tables Vol C Tables 4.2.6.8 and 6.1.1.4'
B B 0.0090 0.0039 'International Tables Vol C Tables 4.2.6.8 and 6.1.1.4'
N N 0.0311 0.0180 'International Tables Vol C Tables 4.2.6.8 and 6.1.1.4'

loop_
_exptl_crystal_face_index_h
_exptl_crystal_face_index_k
_exptl_crystal_face_index_l
_exptl_crystal_face_perp_dist
0 1 -1 0.0263
2 1 1 0.0628
-1 -1 0 0.0525
0 -1 1 0.0207
1 12 1 0.0195
1 -6 -11 0.0290
-1 5 11 0.0285
0 -12 0 0.0143
-1 -12 0 0.0117
0 12 0 0.0163

loop_
_geom_angle_atom_site_label_1
_geom_angle_atom_site_label_2
_geom_angle_atom_site_label_3
_geom_angle
_geom_angle_site_symmetry_1
_geom_angle_site_symmetry_3
_geom_angle_publ_flag
N2_1 N1_1 C1_3 112.36(18) . . ?
N2_1 N1_1 B1_1 123.49(19) . . ?
C1_3 N1_1 B1_1 123.56(19) . . ?
N2_1 C1_1 C2_1 127.0(2) . . ?
N2_1 C1_1 H1_1 116.5 . . ?
C2_1 C1_1 H1_1 116.5 . . ?
N1_1 B1_1 C1_2 110.05(19) . . ?
N1_1 B1_1 C7_1 107.56(19) . . ?
C1_2 B1_1 C7_1 106.4(2) . . ?
N1_1 B1_1 C1_4 112.4(2) . . ?
C1_2 B1_1 C1_4 108.82(19) . . ?
C7_1 B1_1 C1_4 111.39(19) . . ?
C1_1 N2_1 N1_1 119.3(2) . . ?
C7_1 C2_1 C3_1 121.5(3) . . ?
C7_1 C2_1 C1_1 118.0(2) . . ?
C3_1 C2_1 C1_1 120.4(3) . . ?
C4_1 C3_1 C2_1 120.1(3) . . ?
C4_1 C3_1 H3_1 120.0 . . ?
C2_1 C3_1 H3_1 120.0 . . ?
C3_1 C4_1 C5_1 119.6(3) . . ?
C3_1 C4_1 H4_1 120.2 . . ?
C5_1 C4_1 H4_1 120.2 . . ?
C6_1 C5_1 C4_1 119.1(3) . . ?
C6_1 C5_1 H5_1 120.4 . . ?
C4_1 C5_1 H5_1 120.4 . . ?
C5_1 C6_1 C7_1 122.9(3) . . ?
C5_1 C6_1 H6_1 118.5 . . ?
C7_1 C6_1 H6_1 118.5 . . ?
C2_1 C7_1 C6_1 116.8(2) . . ?
C2_1 C7_1 B1_1 120.1(2) . . ?
C6_1 C7_1 B1_1 123.1(2) . . ?
N1_2 C1_2 B1_1 174.1(2) . . ?
C6_3 C1_3 N1_1 121.2(2) . . ?
C6_3 C1_3 C2_3 117.7(2) . . ?
N1_1 C1_3 C2_3 121.0(2) . . ?
C3_3 C2_3 C1_3 119.7(2) . . ?
C3_3 C2_3 H2_3 120.1 . . ?
C1_3 C2_3 H2_3 120.1 . . ?
C4_3 C3_3 C2_3 121.7(2) . . ?
C4_3 C3_3 H3_3 119.1 . . ?
C2_3 C3_3 H3_3 119.1 . . ?
C3_3 C4_3 C5_3 118.8(2) . . ?
C3_3 C4_3 H4_3 120.6 . . ?
C5_3 C4_3 H4_3 120.6 . . ?
C4_3 C5_3 C6_3 121.1(2) . . ?
C4_3 C5_3 H5_3 119.5 . . ?
C6_3 C5_3 H5_3 119.5 . . ?
C5_3 C6_3 C1_3 120.9(2) . . ?
C5_3 C6_3 H6_3 119.5 . . ?
C1_3 C6_3 H6_3 119.5 . . ?
C2_4 C1_4 C6_4 116.2(2) . . ?
C2_4 C1_4 B1_1 121.9(2) . . ?
C6_4 C1_4 B1_1 121.9(2) . . ?
C3_4 C2_4 C1_4 122.2(2) . . ?
C3_4 C2_4 H2_4 118.9 . . ?
C1_4 C2_4 H2_4 118.9 . . ?
C4_4 C3_4 C2_4 120.0(2) . . ?
C4_4 C3_4 H3_4 120.0 . . ?
C2_4 C3_4 H3_4 120.0 . . ?
C3_4 C4_4 C5_4 119.4(2) . . ?
C3_4 C4_4 H4_4 120.3 . . ?
C5_4 C4_4 H4_4 120.3 . . ?
C4_4 C5_4 C6_4 120.3(3) . . ?
C4_4 C5_4 H5_4 119.8 . . ?
C6_4 C5_4 H5_4 119.8 . . ?
C5_4 C6_4 C1_4 121.9(2) . . ?
C5_4 C6_4 H6_4 119.0 . . ?
C1_4 C6_4 H6_4 119.0 . . ?
N2_5 N1_5 C1_6 112.0(2) . . ?
N2_5 N1_5 B1_5 123.7(2) . . ?
C1_6 N1_5 B1_5 123.0(2) . . ?
N2_5 C1_5 C2_5 127.5(3) . . ?
N2_5 C1_5 H1_5 116.3 . . ?
C2_5 C1_5 H1_5 116.3 . . ?
N1_5 B1_5 C1_7 110.3(2) . . ?
N1_5 B1_5 C7_5 109.1(2) . . ?
C1_7 B1_5 C7_5 111.0(2) . . ?
N1_5 B1_5 C1_8 109.0(2) . . ?
C1_7 B1_5 C1_8 110.0(2) . . ?
C7_5 B1_5 C1_8 107.4(2) . . ?
C1_5 N2_5 N1_5 119.3(3) . . ?
C7_5 C2_5 C3_5 120.4(3) . . ?
C7_5 C2_5 C1_5 118.5(3) . . ?
C3_5 C2_5 C1_5 121.0(3) . . ?
C4_5 C3_5 C2_5 119.8(3) . . ?
C4_5 C3_5 H3_5 120.1 . . ?
C2_5 C3_5 H3_5 120.1 . . ?
C5_5 C4_5 C3_5 120.1(3) . . ?
C5_5 C4_5 H4_5 119.9 . . ?
C3_5 C4_5 H4_5 119.9 . . ?
C4_5 C5_5 C6_5 120.3(3) . . ?
C4_5 C5_5 H5_5 119.9 . . ?
C6_5 C5_5 H5_5 119.9 . . ?
C7_5 C6_5 C5_5 121.6(3) . . ?
C7_5 C6_5 H6_5 119.2 . . ?
C5_5 C6_5 H6_5 119.2 . . ?
C6_5 C7_5 C2_5 117.8(3) . . ?
C6_5 C7_5 B1_5 123.2(2) . . ?
C2_5 C7_5 B1_5 118.9(3) . . ?
N1_51 B1_51 C7_51 111.4 . . ?
N1_51 B1_51 C1_8 105.9(5) . . ?
C7_51 B1_51 C1_8 121.9(6) . . ?
N1_51 B1_51 C1_7 100.3(5) . . ?
C7_51 B1_51 C1_7 116.3(5) . . ?
C1_8 B1_51 C1_7 98.2(4) . . ?
C1_61 N1_51 N2_51 105.5(11) . . ?
C1_61 N1_51 B1_51 128.4(11) . . ?
N2_51 N1_51 B1_51 125.3 . . ?
C1_51 N2_51 N1_51 114.7 . . ?
N2_51 C1_51 C2_51 128.2 . . ?
N2_51 C1_51 H1_51 115.9 . . ?
C2_51 C1_51 H1_51 115.9 . . ?
C7_51 C2_51 C3_51 122.3 . . ?
C7_51 C2_51 C1_51 118.8 . . ?
C3_51 C2_51 C1_51 118.8 . . ?
C4_51 C3_51 C2_51 120.1 . . ?
C4_51 C3_51 H3_51 120.0 . . ?
C2_51 C3_51 H3_51 120.0 . . ?
C3_51 C4_51 C5_51 120.9 . . ?
C3_51 C4_51 H4_51 119.6 . . ?
C5_51 C4_51 H4_51 119.6 . . ?
C6_51 C5_51 C4_51 118.9 . . ?
C6_51 C5_51 H5_51 120.6 . . ?
C4_51 C5_51 H5_51 120.6 . . ?
C5_51 C6_51 C7_51 121.0 . . ?
C5_51 C6_51 H6_51 119.5 . . ?
C7_51 C6_51 H6_51 119.5 . . ?
C2_51 C7_51 C6_51 116.7 . . ?
C2_51 C7_51 B1_51 119.8 . . ?
C6_51 C7_51 B1_51 123.4 . . ?
C6_6 C1_6 C2_6 117.8(2) . . ?
C6_6 C1_6 N1_5 120.7(2) . . ?
C2_6 C1_6 N1_5 121.4(2) . . ?
C3_6 C2_6 C1_6 120.1(3) . . ?
C3_6 C2_6 H2_6 119.9 . . ?
C1_6 C2_6 H2_6 119.9 . . ?
C2_6 C3_6 C4_6 121.5(3) . . ?
C2_6 C3_6 H3_6 119.3 . . ?
C4_6 C3_6 H3_6 119.3 . . ?
C5_6 C4_6 C3_6 117.6(3) . . ?
C5_6 C4_6 H4_6 121.2 . . ?
C3_6 C4_6 H4_6 121.2 . . ?
C4_6 C5_6 C6_6 121.7(3) . . ?
C4_6 C5_6 H5_6 119.1 . . ?
C6_6 C5_6 H5_6 119.1 . . ?
C5_6 C6_6 C1_6 121.2(3) . . ?
C5_6 C6_6 H6_6 119.4 . . ?
C1_6 C6_6 H6_6 119.4 . . ?
C2_61 C1_61 C6_61 120.0 . . ?
C2_61 C1_61 N1_51 120.3(14) . . ?
C6_61 C1_61 N1_51 119.7(14) . . ?
C1_61 C2_61 C3_61 120.0 . . ?
C1_61 C2_61 H2_61 120.0 . . ?
C3_61 C2_61 H2_61 120.0 . . ?
C2_61 C3_61 C4_61 120.0 . . ?
C2_61 C3_61 H3_61 120.0 . . ?
C4_61 C3_61 H3_61 120.0 . . ?
C3_61 C4_61 C5_61 120.0 . . ?
C3_61 C4_61 H4_61 120.0 . . ?
C5_61 C4_61 H4_61 120.0 . . ?
C6_61 C5_61 C4_61 120.0 . . ?
C6_61 C5_61 H5_61 120.0 . . ?
C4_61 C5_61 H5_61 120.0 . . ?
C5_61 C6_61 C1_61 120.0 . . ?
C5_61 C6_61 H6_61 120.0 . . ?
C1_61 C6_61 H6_61 120.0 . . ?
C6_7 C1_7 C2_7 116.5(2) . . ?
C6_7 C1_7 B1_5 121.7(2) . . ?
C2_7 C1_7 B1_5 121.5(2) . . ?
C6_7 C1_7 B1_51 130.5(4) . . ?
C2_7 C1_7 B1_51 107.0(3) . . ?
C3_7 C2_7 C1_7 121.9(2) . . ?
C3_7 C2_7 H2_7 119.1 . . ?
C1_7 C2_7 H2_7 119.1 . . ?
C4_7 C3_7 C2_7 119.8(2) . . ?
C4_7 C3_7 H3_7 120.1 . . ?
C2_7 C3_7 H3_7 120.1 . . ?
C3_7 C4_7 C5_7 119.8(2) . . ?
C3_7 C4_7 H4_7 120.1 . . ?
C5_7 C4_7 H4_7 120.1 . . ?
C6_7 C5_7 C4_7 119.7(2) . . ?
C6_7 C5_7 H5_7 120.2 . . ?
C4_7 C5_7 H5_7 120.2 . . ?
C5_7 C6_7 C1_7 122.4(2) . . ?
C5_7 C6_7 H6_7 118.8 . . ?
C1_7 C6_7 H6_7 118.8 . . ?
N1_8 C1_8 B1_5 173.1(3) . . ?
N1_8 C1_8 B1_51 153.7(4) . . ?
C9_91 N1_9 C5_9 114.3(4) . . ?
C5_9 N1_9 C9_9 104.0(2) . . ?
C9_91 N1_9 C13_9 110.0(7) . . ?
C5_9 N1_9 C13_9 111.32(19) . . ?
C9_9 N1_9 C13_9 111.7(3) . . ?
C9_91 N1_9 C1_9 102.8(6) . . ?
C5_9 N1_9 C1_9 110.90(18) . . ?
C9_9 N1_9 C1_9 112.0(3) . . ?
C13_9 N1_9 C1_9 107.03(19) . . ?
C5_9 N1_9 C9_911 105(2) . . ?
C13_9 N1_9 C9_911 105(2) . . ?
C1_9 N1_9 C9_911 117(2) . . ?
C5_9 N1_9 C9_9111 101.5(15) . . ?
C13_9 N1_9 C9_9111 101.6(14) . . ?
C1_9 N1_9 C9_9111 124.0(16) . . ?
C2_9 C1_9 N1_9 114.8(2) . . ?
C2_9 C1_9 H1A_9 108.6 . . ?
N1_9 C1_9 H1A_9 108.6 . . ?
C2_9 C1_9 H1B_9 108.6 . . ?
N1_9 C1_9 H1B_9 108.6 . . ?
H1A_9 C1_9 H1B_9 107.5 . . ?
C3_9 C2_9 C1_9 112.6(2) . . ?
C3_9 C2_9 H2A_9 109.1 . . ?
C1_9 C2_9 H2A_9 109.1 . . ?
C3_9 C2_9 H2B_9 109.1 . . ?
C1_9 C2_9 H2B_9 109.1 . . ?
H2A_9 C2_9 H2B_9 107.8 . . ?
C4_9 C3_9 C2_9 113.8(3) . . ?
C4_9 C3_9 H3A_9 108.8 . . ?
C2_9 C3_9 H3A_9 108.8 . . ?
C4_9 C3_9 H3B_9 108.8 . . ?
C2_9 C3_9 H3B_9 108.8 . . ?
H3A_9 C3_9 H3B_9 107.7 . . ?
C3_9 C4_9 H4A_9 109.5 . . ?
C3_9 C4_9 H4B_9 109.5 . . ?
H4A_9 C4_9 H4B_9 109.5 . . ?
C3_9 C4_9 H4C_9 109.5 . . ?
H4A_9 C4_9 H4C_9 109.5 . . ?
H4B_9 C4_9 H4C_9 109.5 . . ?
C6_9 C5_9 N1_9 115.2(2) . . ?
C6_9 C5_9 H5A_9 108.5 . . ?
N1_9 C5_9 H5A_9 108.5 . . ?
C6_9 C5_9 H5B_9 108.5 . . ?
N1_9 C5_9 H5B_9 108.5 . . ?
H5A_9 C5_9 H5B_9 107.5 . . ?
C7_9 C6_9 C5_9 111.9(2) . . ?
C7_9 C6_9 H6A_9 109.2 . . ?
C5_9 C6_9 H6A_9 109.2 . . ?
C7_9 C6_9 H6B_9 109.2 . . ?
C5_9 C6_9 H6B_9 109.2 . . ?
H6A_9 C6_9 H6B_9 107.9 . . ?
C6_9 C7_9 C8_9 112.1(3) . . ?
C6_9 C7_9 H7A_9 109.2 . . ?
C8_9 C7_9 H7A_9 109.2 . . ?
C6_9 C7_9 H7B_9 109.2 . . ?
C8_9 C7_9 H7B_9 109.2 . . ?
H7A_9 C7_9 H7B_9 107.9 . . ?
C7_9 C8_9 H8A_9 109.5 . . ?
C7_9 C8_9 H8B_9 109.5 . . ?
H8A_9 C8_9 H8B_9 109.5 . . ?
C7_9 C8_9 H8C_9 109.5 . . ?
H8A_9 C8_9 H8C_9 109.5 . . ?
H8B_9 C8_9 H8C_9 109.5 . . ?
C14_9 C13_9 N1_9 115.5(2) . . ?
C14_9 C13_9 H13A_9 108.4 . . ?
N1_9 C13_9 H13A_9 108.4 . . ?
C14_9 C13_9 H13B_9 108.4 . . ?
N1_9 C13_9 H13B_9 108.4 . . ?
H13A_9 C13_9 H13B_9 107.5 . . ?
C13_9 C14_9 C15_9 111.9(2) . . ?
C13_9 C14_9 H14A_9 109.2 . . ?
C15_9 C14_9 H14A_9 109.2 . . ?
C13_9 C14_9 H14B_9 109.2 . . ?
C15_9 C14_9 H14B_9 109.2 . . ?
H14A_9 C14_9 H14B_9 107.9 . . ?
C16_9 C15_9 C14_9 111.9(2) . . ?
C16_9 C15_9 H15A_9 109.2 . . ?
C14_9 C15_9 H15A_9 109.2 . . ?
C16_9 C15_9 H15B_9 109.2 . . ?
C14_9 C15_9 H15B_9 109.2 . . ?
H15A_9 C15_9 H15B_9 107.9 . . ?
C15_9 C16_9 H16A_9 109.5 . . ?
C15_9 C16_9 H16B_9 109.5 . . ?
H16A_9 C16_9 H16B_9 109.5 . . ?
C15_9 C16_9 H16C_9 109.5 . . ?
H16A_9 C16_9 H16C_9 109.5 . . ?
H16B_9 C16_9 H16C_9 109.5 . . ?
N1_9 C9_9 C10_9 114.6(3) . . ?
N1_9 C9_9 H9A_9 108.6 . . ?
C10_9 C9_9 H9A_9 108.6 . . ?
N1_9 C9_9 H9B_9 108.6 . . ?
C10_9 C9_9 H9B_9 108.6 . . ?
H9A_9 C9_9 H9B_9 107.6 . . ?
C9_9 C10_9 C11_9 112.1(2) . . ?
C9_9 C10_9 H10A_9 109.2 . . ?
C11_9 C10_9 H10A_9 109.2 . . ?
C9_9 C10_9 H10B_9 109.2 . . ?
C11_9 C10_9 H10B_9 109.2 . . ?
H10A_9 C10_9 H10B_9 107.9 . . ?
C12_9 C11_9 C10_9 112.9(2) . . ?
C12_9 C11_9 H11A_9 109.0 . . ?
C10_9 C11_9 H11A_9 109.0 . . ?
C12_9 C11_9 H11B_9 109.0 . . ?
C10_9 C11_9 H11B_9 109.0 . . ?
H11A_9 C11_9 H11B_9 107.8 . . ?
C11_9 C12_9 H12A_9 109.5 . . ?
C11_9 C12_9 H12B_9 109.5 . . ?
H12A_9 C12_9 H12B_9 109.5 . . ?
C11_9 C12_9 H12C_9 109.5 . . ?
H12A_9 C12_9 H12C_9 109.5 . . ?
H12B_9 C12_9 H12C_9 109.5 . . ?
N1_9 C9_91 C10_91 117.3(7) . . ?
N1_9 C9_91 H9A_91 108.0 . . ?
C10_91 C9_91 H9A_91 108.0 . . ?
N1_9 C9_91 H9B_91 108.0 . . ?
C10_91 C9_91 H9B_91 108.0 . . ?
H9A_91 C9_91 H9B_91 107.2 . . ?
C9_91 C10_91 C11_91 112.1(4) . . ?
C9_91 C10_91 H10A_91 109.2 . . ?
C11_91 C10_91 H10A_91 109.2 . . ?
C9_91 C10_91 H10B_91 109.2 . . ?
C11_91 C10_91 H10B_91 109.2 . . ?
H10A_91 C10_91 H10B_91 107.9 . . ?
C10_91 C11_91 C12_91 112.2(4) . . ?
C10_91 C11_91 H11A_91 109.2 . . ?
C12_91 C11_91 H11A_91 109.2 . . ?
C10_91 C11_91 H11B_91 109.2 . . ?
C12_91 C11_91 H11B_91 109.2 . . ?
H11A_91 C11_91 H11B_91 107.9 . . ?
C11_91 C12_91 H12A_91 109.5 . . ?
C11_91 C12_91 H12B_91 109.5 . . ?
H12A_91 C12_91 H12B_91 109.5 . . ?
C11_91 C12_91 H12C_91 109.5 . . ?
H12A_91 C12_91 H12C_91 109.5 . . ?
H12B_91 C12_91 H12C_91 109.5 . . ?
C10_911 C9_911 N1_9 158(4) . . ?
C10_911 C9_911 H9A_911 96.7 . . ?
N1_9 C9_911 H9A_911 96.7 . . ?
C10_911 C9_911 H9B_911 96.7 . . ?
N1_9 C9_911 H9B_911 96.7 . . ?
H9A_911 C9_911 H9B_911 103.5 . . ?
C9_911 C10_911 C11_911 112.7(4) . . ?
C9_911 C10_911 H10A_911 109.1 . . ?
C11_911 C10_911 H10A_911 109.1 . . ?
C9_911 C10_911 H10B_911 109.1 . . ?
C11_911 C10_911 H10B_911 109.1 . . ?
H10A_911 C10_911 H10B_911 107.8 . . ?
C12_911 C11_911 C10_911 112.3(4) . . ?
C12_911 C11_911 H11A_911 109.1 . . ?
C10_911 C11_911 H11A_911 109.1 . . ?
C12_911 C11_911 H11B_911 109.1 . . ?
C10_911 C11_911 H11B_911 109.1 . . ?
H11A_911 C11_911 H11B_911 107.9 . . ?
C11_911 C12_911 H12A_911 109.5 . . ?
C11_911 C12_911 H12B_911 109.5 . . ?
H12A_911 C12_911 H12B_911 109.5 . . ?
C11_911 C12_911 H12C_911 109.5 . . ?
H12A_911 C12_911 H12C_911 109.5 . . ?
H12B_911 C12_911 H12C_911 109.5 . . ?
C10_9111 C9_9111 N1_9 153(2) . . ?
C10_9111 C9_9111 H9A_9111 98.4 . . ?
N1_9 C9_9111 H9A_9111 98.4 . . ?
C10_9111 C9_9111 H9B_9111 98.4 . . ?
N1_9 C9_9111 H9B_9111 98.4 . . ?
H9A_9111 C9_9111 H9B_9111 103.8 . . ?
C11_9111 C10_9111 C9_9111 113.0(4) . . ?
C11_9111 C10_9111 H10A_9111 109.0 . . ?
C9_9111 C10_9111 H10A_9111 109.0 . . ?
C11_9111 C10_9111 H10B_9111 109.0 . . ?
C9_9111 C10_9111 H10B_9111 109.0 . . ?
H10A_9111 C10_9111 H10B_9111 107.8 . . ?
C10_9111 C11_9111 C12_9111 112.3(4) . . ?
C10_9111 C11_9111 H11A_9111 109.1 . . ?
C12_9111 C11_9111 H11A_9111 109.1 . . ?
C10_9111 C11_9111 H11B_9111 109.1 . . ?
C12_9111 C11_9111 H11B_9111 109.1 . . ?
H11A_9111 C11_9111 H11B_9111 107.9 . . ?
C11_9111 C12_9111 H12A_9111 109.5 . . ?
C11_9111 C12_9111 H12B_9111 109.5 . . ?
H12A_9111 C12_9111 H12B_9111 109.5 . . ?
C11_9111 C12_9111 H12C_9111 109.5 . . ?
H12A_9111 C12_9111 H12C_9111 109.5 . . ?
H12B_9111 C12_9111 H12C_9111 109.5 . . ?
C1_10 N1_10 C13_10 111.75(18) . . ?
C1_10 N1_10 C5_10 111.09(17) . . ?
C13_10 N1_10 C5_10 105.54(17) . . ?
C1_10 N1_10 C9_10 105.66(17) . . ?
C13_10 N1_10 C9_10 111.60(17) . . ?
C5_10 N1_10 C9_10 111.32(18) . . ?
N1_10 C1_10 C2_10 115.45(19) . . ?
N1_10 C1_10 H1A_10 108.4 . . ?
C2_10 C1_10 H1A_10 108.4 . . ?
N1_10 C1_10 H1B_10 108.4 . . ?
C2_10 C1_10 H1B_10 108.4 . . ?
H1A_10 C1_10 H1B_10 107.5 . . ?
C1_10 C2_10 C3_10 111.2(2) . . ?
C1_10 C2_10 H2A_10 109.4 . . ?
C3_10 C2_10 H2A_10 109.4 . . ?
C1_10 C2_10 H2B_10 109.4 . . ?
C3_10 C2_10 H2B_10 109.4 . . ?
H2A_10 C2_10 H2B_10 108.0 . . ?
C4_10 C3_10 C2_10 113.5(2) . . ?
C4_10 C3_10 H3A_10 108.9 . . ?
C2_10 C3_10 H3A_10 108.9 . . ?
C4_10 C3_10 H3B_10 108.9 . . ?
C2_10 C3_10 H3B_10 108.9 . . ?
H3A_10 C3_10 H3B_10 107.7 . . ?
C3_10 C4_10 H4A_10 109.5 . . ?
C3_10 C4_10 H4B_10 109.5 . . ?
H4A_10 C4_10 H4B_10 109.5 . . ?
C3_10 C4_10 H4C_10 109.5 . . ?
H4A_10 C4_10 H4C_10 109.5 . . ?
H4B_10 C4_10 H4C_10 109.5 . . ?
N1_10 C5_10 C6_10 116.01(18) . . ?
N1_10 C5_10 H5A_10 108.3 . . ?
C6_10 C5_10 H5A_10 108.3 . . ?
N1_10 C5_10 H5B_10 108.3 . . ?
C6_10 C5_10 H5B_10 108.3 . . ?
H5A_10 C5_10 H5B_10 107.4 . . ?
C5_10 C6_10 C7_10 109.9(2) . . ?
C5_10 C6_10 H6A_10 109.7 . . ?
C7_10 C6_10 H6A_10 109.7 . . ?
C5_10 C6_10 H6B_10 109.7 . . ?
C7_10 C6_10 H6B_10 109.7 . . ?
H6A_10 C6_10 H6B_10 108.2 . . ?
C8_10 C7_10 C6_10 112.8(2) . . ?
C8_10 C7_10 H7A_10 109.0 . . ?
C6_10 C7_10 H7A_10 109.0 . . ?
C8_10 C7_10 H7B_10 109.0 . . ?
C6_10 C7_10 H7B_10 109.0 . . ?
H7A_10 C7_10 H7B_10 107.8 . . ?
C7_10 C8_10 H8A_10 109.5 . . ?
C7_10 C8_10 H8B_10 109.5 . . ?
H8A_10 C8_10 H8B_10 109.5 . . ?
C7_10 C8_10 H8C_10 109.5 . . ?
H8A_10 C8_10 H8C_10 109.5 . . ?
H8B_10 C8_10 H8C_10 109.5 . . ?
C10_10 C9_10 N1_10 115.9(2) . . ?
C10_10 C9_10 H9A_10 108.3 . . ?
N1_10 C9_10 H9A_10 108.3 . . ?
C10_10 C9_10 H9B_10 108.3 . . ?
N1_10 C9_10 H9B_10 108.3 . . ?
H9A_10 C9_10 H9B_10 107.4 . . ?
C9_10 C10_10 C11_10 111.2(2) . . ?
C9_10 C10_10 H10A_10 109.4 . . ?
C11_10 C10_10 H10A_10 109.4 . . ?
C9_10 C10_10 H10B_10 109.4 . . ?
C11_10 C10_10 H10B_10 109.4 . . ?
H10A_10 C10_10 H10B_10 108.0 . . ?
C12_10 C11_10 C10_10 112.1(2) . . ?
C12_10 C11_10 H11A_10 109.2 . . ?
C10_10 C11_10 H11A_10 109.2 . . ?
C12_10 C11_10 H11B_10 109.2 . . ?
C10_10 C11_10 H11B_10 109.2 . . ?
H11A_10 C11_10 H11B_10 107.9 . . ?
C11_10 C12_10 H12A_10 109.5 . . ?
C11_10 C12_10 H12B_10 109.5 . . ?
H12A_10 C12_10 H12B_10 109.5 . . ?
C11_10 C12_10 H12C_10 109.5 . . ?
H12A_10 C12_10 H12C_10 109.5 . . ?
H12B_10 C12_10 H12C_10 109.5 . . ?
C14_10 C13_10 N1_10 116.13(18) . . ?
C14_10 C13_10 H13A_10 108.3 . . ?
N1_10 C13_10 H13A_10 108.3 . . ?
C14_10 C13_10 H13B_10 108.3 . . ?
N1_10 C13_10 H13B_10 108.3 . . ?
H13A_10 C13_10 H13B_10 107.4 . . ?
C13_10 C14_10 C15_10 109.42(19) . . ?
C13_10 C14_10 H14A_10 109.8 . . ?
C15_10 C14_10 H14A_10 109.8 . . ?
C13_10 C14_10 H14B_10 109.8 . . ?
C15_10 C14_10 H14B_10 109.8 . . ?
H14A_10 C14_10 H14B_10 108.2 . . ?
C16_10 C15_10 C14_10 112.6(2) . . ?
C16_10 C15_10 H15A_10 109.1 . . ?
C14_10 C15_10 H15A_10 109.1 . . ?
C16_10 C15_10 H15B_10 109.1 . . ?
C14_10 C15_10 H15B_10 109.1 . . ?
H15A_10 C15_10 H15B_10 107.8 . . ?
C15_10 C16_10 H16A_10 109.5 . . ?
C15_10 C16_10 H16B_10 109.5 . . ?
H16A_10 C16_10 H16B_10 109.5 . . ?
C15_10 C16_10 H16C_10 109.5 . . ?
H16A_10 C16_10 H16C_10 109.5 . . ?
H16B_10 C16_10 H16C_10 109.5 . . ?

loop_
_geom_bond_atom_site_label_1
_geom_bond_atom_site_label_2
_geom_bond_distance
_geom_bond_site_symmetry_2
_geom_bond_publ_flag
N1_1 N2_1 1.380(3) . ?
N1_1 C1_3 1.407(3) . ?
N1_1 B1_1 1.558(3) . ?
C1_1 N2_1 1.282(3) . ?
C1_1 C2_1 1.464(4) . ?
C1_1 H1_1 0.9500 . ?
B1_1 C1_2 1.603(4) . ?
B1_1 C7_1 1.628(4) . ?
B1_1 C1_4 1.636(3) . ?
C2_1 C7_1 1.383(4) . ?
C2_1 C3_1 1.402(4) . ?
C3_1 C4_1 1.366(4) . ?
C3_1 H3_1 0.9500 . ?
C4_1 C5_1 1.397(5) . ?
C4_1 H4_1 0.9500 . ?
C5_1 C6_1 1.376(4) . ?
C5_1 H5_1 0.9500 . ?
C6_1 C7_1 1.384(4) . ?
C6_1 H6_1 0.9500 . ?
N1_2 C1_2 1.150(3) . ?
C1_3 C6_3 1.394(3) . ?
C1_3 C2_3 1.414(3) . ?
C2_3 C3_3 1.388(4) . ?
C2_3 H2_3 0.9500 . ?
C3_3 C4_3 1.370(4) . ?
C3_3 H3_3 0.9500 . ?
C4_3 C5_3 1.375(4) . ?
C4_3 H4_3 0.9500 . ?
C5_3 C6_3 1.386(3) . ?
C5_3 H5_3 0.9500 . ?
C6_3 H6_3 0.9500 . ?
C1_4 C2_4 1.397(3) . ?
C1_4 C6_4 1.399(3) . ?
C2_4 C3_4 1.394(3) . ?
C2_4 H2_4 0.9500 . ?
C3_4 C4_4 1.377(4) . ?
C3_4 H3_4 0.9500 . ?
C4_4 C5_4 1.379(4) . ?
C4_4 H4_4 0.9500 . ?
C5_4 C6_4 1.390(3) . ?
C5_4 H5_4 0.9500 . ?
C6_4 H6_4 0.9500 . ?
N1_5 N2_5 1.369(3) . ?
N1_5 C1_6 1.410(3) . ?
N1_5 B1_5 1.558(4) . ?
C1_5 N2_5 1.307(4) . ?
C1_5 C2_5 1.440(4) . ?
C1_5 H1_5 0.9500 . ?
B1_5 C1_7 1.626(4) . ?
B1_5 C7_5 1.626(4) . ?
B1_5 C1_8 1.631(4) . ?
C2_5 C7_5 1.398(4) . ?
C2_5 C3_5 1.412(4) . ?
C3_5 C4_5 1.378(5) . ?
C3_5 H3_5 0.9500 . ?
C4_5 C5_5 1.367(5) . ?
C4_5 H4_5 0.9500 . ?
C5_5 C6_5 1.390(4) . ?
C5_5 H5_5 0.9500 . ?
C6_5 C7_5 1.384(4) . ?
C6_5 H6_5 0.9500 . ?
B1_51 N1_51 1.5097 . ?
B1_51 C7_51 1.5906 . ?
B1_51 C1_8 1.699(10) . ?
B1_51 C1_7 1.829(10) . ?
N1_51 C1_61 1.409(3) . ?
N1_51 N2_51 1.4561 . ?
N2_51 C1_51 1.3208 . ?
C1_51 C2_51 1.4727 . ?
C1_51 H1_51 0.9500 . ?
C2_51 C7_51 1.3924 . ?
C2_51 C3_51 1.4202 . ?
C3_51 C4_51 1.2702 . ?
C3_51 H3_51 0.9500 . ?
C4_51 C5_51 1.4578 . ?
C4_51 H4_51 0.9500 . ?
C5_51 C6_51 1.3784 . ?
C5_51 H5_51 0.9500 . ?
C6_51 C7_51 1.3926 . ?
C6_51 H6_51 0.9500 . ?
C1_6 C6_6 1.395(4) . ?
C1_6 C2_6 1.403(4) . ?
C2_6 C3_6 1.392(4) . ?
C2_6 H2_6 0.9500 . ?
C3_6 C4_6 1.405(5) . ?
C3_6 H3_6 0.9500 . ?
C4_6 C5_6 1.372(4) . ?
C4_6 H4_6 0.9500 . ?
C5_6 C6_6 1.385(4) . ?
C5_6 H5_6 0.9500 . ?
C6_6 H6_6 0.9500 . ?
C1_61 C2_61 1.3900 . ?
C1_61 C6_61 1.3900 . ?
C2_61 C3_61 1.3900 . ?
C2_61 H2_61 0.9500 . ?
C3_61 C4_61 1.3900 . ?
C3_61 H3_61 0.9500 . ?
C4_61 C5_61 1.3900 . ?
C4_61 H4_61 0.9500 . ?
C5_61 C6_61 1.3900 . ?
C5_61 H5_61 0.9500 . ?
C6_61 H6_61 0.9500 . ?
C1_7 C6_7 1.392(3) . ?
C1_7 C2_7 1.399(3) . ?
C2_7 C3_7 1.384(3) . ?
C2_7 H2_7 0.9500 . ?
C3_7 C4_7 1.380(4) . ?
C3_7 H3_7 0.9500 . ?
C4_7 C5_7 1.384(4) . ?
C4_7 H4_7 0.9500 . ?
C5_7 C6_7 1.378(4) . ?
C5_7 H5_7 0.9500 . ?
C6_7 H6_7 0.9500 . ?
N1_8 C1_8 1.160(3) . ?
N1_9 C9_91 1.504(9) . ?
N1_9 C5_9 1.516(3) . ?
N1_9 C9_9 1.519(4) . ?
N1_9 C13_9 1.520(3) . ?
N1_9 C1_9 1.527(3) . ?
N1_9 C9_911 1.592(14) . ?
N1_9 C9_9111 1.632(13) . ?
C1_9 C2_9 1.527(4) . ?
C1_9 H1A_9 0.9900 . ?
C1_9 H1B_9 0.9900 . ?
C2_9 C3_9 1.524(4) . ?
C2_9 H2A_9 0.9900 . ?
C2_9 H2B_9 0.9900 . ?
C3_9 C4_9 1.493(4) . ?
C3_9 H3A_9 0.9900 . ?
C3_9 H3B_9 0.9900 . ?
C4_9 H4A_9 0.9800 . ?
C4_9 H4B_9 0.9800 . ?
C4_9 H4C_9 0.9800 . ?
C5_9 C6_9 1.513(3) . ?
C5_9 H5A_9 0.9900 . ?
C5_9 H5B_9 0.9900 . ?
C6_9 C7_9 1.511(4) . ?
C6_9 H6A_9 0.9900 . ?
C6_9 H6B_9 0.9900 . ?
C7_9 C8_9 1.516(4) . ?
C7_9 H7A_9 0.9900 . ?
C7_9 H7B_9 0.9900 . ?
C8_9 H8A_9 0.9800 . ?
C8_9 H8B_9 0.9800 . ?
C8_9 H8C_9 0.9800 . ?
C13_9 C14_9 1.510(4) . ?
C13_9 H13A_9 0.9900 . ?
C13_9 H13B_9 0.9900 . ?
C14_9 C15_9 1.530(3) . ?
C14_9 H14A_9 0.9900 . ?
C14_9 H14B_9 0.9900 . ?
C15_9 C16_9 1.515(4) . ?
C15_9 H15A_9 0.9900 . ?
C15_9 H15B_9 0.9900 . ?
C16_9 H16A_9 0.9800 . ?
C16_9 H16B_9 0.9800 . ?
C16_9 H16C_9 0.9800 . ?
C9_9 C10_9 1.531(2) . ?
C9_9 H9A_9 0.9900 . ?
C9_9 H9B_9 0.9900 . ?
C10_9 C11_9 1.5307(19) . ?
C10_9 H10A_9 0.9900 . ?
C10_9 H10B_9 0.9900 . ?
C11_9 C12_9 1.5303(19) . ?
C11_9 H11A_9 0.9900 . ?
C11_9 H11B_9 0.9900 . ?
C12_9 H12A_9 0.9800 . ?
C12_9 H12B_9 0.9800 . ?
C12_9 H12C_9 0.9800 . ?
C9_91 C10_91 1.532(2) . ?
C9_91 H9A_91 0.9900 . ?
C9_91 H9B_91 0.9900 . ?
C10_91 C11_91 1.532(2) . ?
C10_91 H10A_91 0.9900 . ?
C10_91 H10B_91 0.9900 . ?
C11_91 C12_91 1.532(2) . ?
C11_91 H11A_91 0.9900 . ?
C11_91 H11B_91 0.9900 . ?
C12_91 H12A_91 0.9800 . ?
C12_91 H12B_91 0.9800 . ?
C12_91 H12C_91 0.9800 . ?
C9_911 C10_911 1.533(2) . ?
C9_911 H9A_911 0.9900 . ?
C9_911 H9B_911 0.9900 . ?
C10_911 C11_911 1.533(2) . ?
C10_911 H10A_911 0.9900 . ?
C10_911 H10B_911 0.9900 . ?
C11_911 C12_911 1.533(2) . ?
C11_911 H11A_911 0.9900 . ?
C11_911 H11B_911 0.9900 . ?
C12_911 H12A_911 0.9800 . ?
C12_911 H12B_911 0.9800 . ?
C12_911 H12C_911 0.9800 . ?
C9_9111 C10_9111 1.533(2) . ?
C9_9111 H9A_9111 0.9900 . ?
C9_9111 H9B_9111 0.9900 . ?
C10_9111 C11_9111 1.533(2) . ?
C10_9111 H10A_9111 0.9900 . ?
C10_9111 H10B_9111 0.9900 . ?
C11_9111 C12_9111 1.533(2) . ?
C11_9111 H11A_9111 0.9900 . ?
C11_9111 H11B_9111 0.9900 . ?
C12_9111 H12A_9111 0.9800 . ?
C12_9111 H12B_9111 0.9800 . ?
C12_9111 H12C_9111 0.9800 . ?
N1_10 C1_10 1.516(3) . ?
N1_10 C13_10 1.518(3) . ?
N1_10 C5_10 1.519(3) . ?
N1_10 C9_10 1.525(3) . ?
C1_10 C2_10 1.519(3) . ?
C1_10 H1A_10 0.9900 . ?
C1_10 H1B_10 0.9900 . ?
C2_10 C3_10 1.523(4) . ?
C2_10 H2A_10 0.9900 . ?
C2_10 H2B_10 0.9900 . ?
C3_10 C4_10 1.504(4) . ?
C3_10 H3A_10 0.9900 . ?
C3_10 H3B_10 0.9900 . ?
C4_10 H4A_10 0.9800 . ?
C4_10 H4B_10 0.9800 . ?
C4_10 H4C_10 0.9800 . ?
C5_10 C6_10 1.522(3) . ?
C5_10 H5A_10 0.9900 . ?
C5_10 H5B_10 0.9900 . ?
C6_10 C7_10 1.523(4) . ?
C6_10 H6A_10 0.9900 . ?
C6_10 H6B_10 0.9900 . ?
C7_10 C8_10 1.514(4) . ?
C7_10 H7A_10 0.9900 . ?
C7_10 H7B_10 0.9900 . ?
C8_10 H8A_10 0.9800 . ?
C8_10 H8B_10 0.9800 . ?
C8_10 H8C_10 0.9800 . ?
C9_10 C10_10 1.501(4) . ?
C9_10 H9A_10 0.9900 . ?
C9_10 H9B_10 0.9900 . ?
C10_10 C11_10 1.528(3) . ?
C10_10 H10A_10 0.9900 . ?
C10_10 H10B_10 0.9900 . ?
C11_10 C12_10 1.493(4) . ?
C11_10 H11A_10 0.9900 . ?
C11_10 H11B_10 0.9900 . ?
C12_10 H12A_10 0.9800 . ?
C12_10 H12B_10 0.9800 . ?
C12_10 H12C_10 0.9800 . ?
C13_10 C14_10 1.517(4) . ?
C13_10 H13A_10 0.9900 . ?
C13_10 H13B_10 0.9900 . ?
C14_10 C15_10 1.527(3) . ?
C14_10 H14A_10 0.9900 . ?
C14_10 H14B_10 0.9900 . ?
C15_10 C16_10 1.516(4) . ?
C15_10 H15A_10 0.9900 . ?
C15_10 H15B_10 0.9900 . ?
C16_10 H16A_10 0.9800 . ?
C16_10 H16B_10 0.9800 . ?
C16_10 H16C_10 0.9800 . ?

loop_
_geom_torsion_atom_site_label_1
_geom_torsion_atom_site_label_2
_geom_torsion_atom_site_label_3
_geom_torsion_atom_site_label_4
_geom_torsion
_geom_torsion_site_symmetry_1
_geom_torsion_site_symmetry_2
_geom_torsion_site_symmetry_3
_geom_torsion_site_symmetry_4
_geom_torsion_publ_flag
N2_1 N1_1 B1_1 C1_2 -140.0(2) . . . . ?
C1_3 N1_1 B1_1 C1_2 49.5(3) . . . . ?
N2_1 N1_1 B1_1 C7_1 -24.4(3) . . . . ?
C1_3 N1_1 B1_1 C7_1 165.0(2) . . . . ?
N2_1 N1_1 B1_1 C1_4 98.5(3) . . . . ?
C1_3 N1_1 B1_1 C1_4 -72.0(3) . . . . ?
C2_1 C1_1 N2_1 N1_1 4.0(4) . . . . ?
C1_3 N1_1 N2_1 C1_1 -173.6(2) . . . . ?
B1_1 N1_1 N2_1 C1_1 15.0(3) . . . . ?
N2_1 C1_1 C2_1 C7_1 -9.1(4) . . . . ?
N2_1 C1_1 C2_1 C3_1 166.9(3) . . . . ?
C7_1 C2_1 C3_1 C4_1 -1.1(4) . . . . ?
C1_1 C2_1 C3_1 C4_1 -176.9(3) . . . . ?
C2_1 C3_1 C4_1 C5_1 0.3(4) . . . . ?
C3_1 C4_1 C5_1 C6_1 0.7(4) . . . . ?
C4_1 C5_1 C6_1 C7_1 -1.0(4) . . . . ?
C3_1 C2_1 C7_1 C6_1 0.8(4) . . . . ?
C1_1 C2_1 C7_1 C6_1 176.7(2) . . . . ?
C3_1 C2_1 C7_1 B1_1 179.8(2) . . . . ?
C1_1 C2_1 C7_1 B1_1 -4.3(3) . . . . ?
C5_1 C6_1 C7_1 C2_1 0.3(4) . . . . ?
C5_1 C6_1 C7_1 B1_1 -178.7(2) . . . . ?
N1_1 B1_1 C7_1 C2_1 18.4(3) . . . . ?
C1_2 B1_1 C7_1 C2_1 136.3(2) . . . . ?
C1_4 B1_1 C7_1 C2_1 -105.2(2) . . . . ?
N1_1 B1_1 C7_1 C6_1 -162.7(2) . . . . ?
C1_2 B1_1 C7_1 C6_1 -44.8(3) . . . . ?
C1_4 B1_1 C7_1 C6_1 73.7(3) . . . . ?
N2_1 N1_1 C1_3 C6_3 -160.6(2) . . . . ?
B1_1 N1_1 C1_3 C6_3 10.8(3) . . . . ?
N2_1 N1_1 C1_3 C2_3 21.4(3) . . . . ?
B1_1 N1_1 C1_3 C2_3 -167.2(2) . . . . ?
C6_3 C1_3 C2_3 C3_3 0.9(4) . . . . ?
N1_1 C1_3 C2_3 C3_3 179.0(2) . . . . ?
C1_3 C2_3 C3_3 C4_3 -0.7(4) . . . . ?
C2_3 C3_3 C4_3 C5_3 0.4(4) . . . . ?
C3_3 C4_3 C5_3 C6_3 -0.4(4) . . . . ?
C4_3 C5_3 C6_3 C1_3 0.7(4) . . . . ?
N1_1 C1_3 C6_3 C5_3 -179.0(2) . . . . ?
C2_3 C1_3 C6_3 C5_3 -0.9(4) . . . . ?
N1_1 B1_1 C1_4 C2_4 162.7(2) . . . . ?
C1_2 B1_1 C1_4 C2_4 40.6(3) . . . . ?
C7_1 B1_1 C1_4 C2_4 -76.5(3) . . . . ?
N1_1 B1_1 C1_4 C6_4 -20.8(3) . . . . ?
C1_2 B1_1 C1_4 C6_4 -142.9(2) . . . . ?
C7_1 B1_1 C1_4 C6_4 100.0(3) . . . . ?
C6_4 C1_4 C2_4 C3_4 -0.6(4) . . . . ?
B1_1 C1_4 C2_4 C3_4 176.1(2) . . . . ?
C1_4 C2_4 C3_4 C4_4 0.1(4) . . . . ?
C2_4 C3_4 C4_4 C5_4 0.5(4) . . . . ?
C3_4 C4_4 C5_4 C6_4 -0.6(4) . . . . ?
C4_4 C5_4 C6_4 C1_4 0.0(4) . . . . ?
C2_4 C1_4 C6_4 C5_4 0.5(3) . . . . ?
B1_1 C1_4 C6_4 C5_4 -176.1(2) . . . . ?
N2_5 N1_5 B1_5 C1_7 103.8(3) . . . . ?
C1_6 N1_5 B1_5 C1_7 -62.1(3) . . . . ?
N2_5 N1_5 B1_5 C7_5 -18.3(3) . . . . ?
C1_6 N1_5 B1_5 C7_5 175.7(2) . . . . ?
N2_5 N1_5 B1_5 C1_8 -135.3(2) . . . . ?
C1_6 N1_5 B1_5 C1_8 58.8(3) . . . . ?
C2_5 C1_5 N2_5 N1_5 4.9(5) . . . . ?
C1_6 N1_5 N2_5 C1_5 175.2(3) . . . . ?
B1_5 N1_5 N2_5 C1_5 7.9(4) . . . . ?
N2_5 C1_5 C2_5 C7_5 -3.7(5) . . . . ?
N2_5 C1_5 C2_5 C3_5 172.4(3) . . . . ?
C7_5 C2_5 C3_5 C4_5 1.3(4) . . . . ?
C1_5 C2_5 C3_5 C4_5 -174.7(3) . . . . ?
C2_5 C3_5 C4_5 C5_5 0.8(4) . . . . ?
C3_5 C4_5 C5_5 C6_5 -1.9(5) . . . . ?
C4_5 C5_5 C6_5 C7_5 0.9(5) . . . . ?
C5_5 C6_5 C7_5 C2_5 1.2(4) . . . . ?
C5_5 C6_5 C7_5 B1_5 -175.4(3) . . . . ?
C3_5 C2_5 C7_5 C6_5 -2.3(4) . . . . ?
C1_5 C2_5 C7_5 C6_5 173.9(3) . . . . ?
C3_5 C2_5 C7_5 B1_5 174.5(3) . . . . ?
C1_5 C2_5 C7_5 B1_5 -9.3(4) . . . . ?
N1_5 B1_5 C7_5 C6_5 -164.9(2) . . . . ?
C1_7 B1_5 C7_5 C6_5 73.3(3) . . . . ?
C1_8 B1_5 C7_5 C6_5 -47.0(3) . . . . ?
N1_5 B1_5 C7_5 C2_5 18.5(3) . . . . ?
C1_7 B1_5 C7_5 C2_5 -103.3(3) . . . . ?
C1_8 B1_5 C7_5 C2_5 136.4(2) . . . . ?
C7_51 B1_51 N1_51 C1_61 176.4(12) . . . . ?
C1_8 B1_51 N1_51 C1_61 -49.0(11) . . . . ?
C1_7 B1_51 N1_51 C1_61 52.7(11) . . . . ?
C7_51 B1_51 N1_51 N2_51 -15.0 . . . . ?
C1_8 B1_51 N1_51 N2_51 119.6(7) . . . . ?
C1_7 B1_51 N1_51 N2_51 -138.7(6) . . . . ?
C1_61 N1_51 N2_51 C1_51 -174.1(10) . . . . ?
B1_51 N1_51 N2_51 C1_51 15.2 . . . . ?
N1_51 N2_51 C1_51 C2_51 -8.8 . . . . ?
N2_51 C1_51 C2_51 C7_51 3.8 . . . . ?
N2_51 C1_51 C2_51 C3_51 -174.1 . . . . ?
C7_51 C2_51 C3_51 C4_51 2.1 . . . . ?
C1_51 C2_51 C3_51 C4_51 179.9 . . . . ?
C2_51 C3_51 C4_51 C5_51 1.1 . . . . ?
C3_51 C4_51 C5_51 C6_51 -3.0 . . . . ?
C4_51 C5_51 C6_51 C7_51 1.7 . . . . ?
C3_51 C2_51 C7_51 C6_51 -3.2 . . . . ?
C1_51 C2_51 C7_51 C6_51 178.9 . . . . ?
C3_51 C2_51 C7_51 B1_51 174.1 . . . . ?
C1_51 C2_51 C7_51 B1_51 -3.8 . . . . ?
C5_51 C6_51 C7_51 C2_51 1.2 . . . . ?
C5_51 C6_51 C7_51 B1_51 -176.0 . . . . ?
N1_51 B1_51 C7_51 C2_51 8.8 . . . . ?
C1_8 B1_51 C7_51 C2_51 -117.4(7) . . . . ?
C1_7 B1_51 C7_51 C2_51 122.9(6) . . . . ?
N1_51 B1_51 C7_51 C6_51 -174.0 . . . . ?
C1_8 B1_51 C7_51 C6_51 59.7(7) . . . . ?
C1_7 B1_51 C7_51 C6_51 -60.0(6) . . . . ?
N2_5 N1_5 C1_6 C6_6 -167.6(2) . . . . ?
B1_5 N1_5 C1_6 C6_6 -0.2(4) . . . . ?
N2_5 N1_5 C1_6 C2_6 12.4(3) . . . . ?
B1_5 N1_5 C1_6 C2_6 179.8(2) . . . . ?
C6_6 C1_6 C2_6 C3_6 1.0(4) . . . . ?
N1_5 C1_6 C2_6 C3_6 -179.0(2) . . . . ?
C1_6 C2_6 C3_6 C4_6 0.5(4) . . . . ?
C2_6 C3_6 C4_6 C5_6 -1.3(4) . . . . ?
C3_6 C4_6 C5_6 C6_6 0.6(4) . . . . ?
C4_6 C5_6 C6_6 C1_6 0.8(4) . . . . ?
C2_6 C1_6 C6_6 C5_6 -1.6(4) . . . . ?
N1_5 C1_6 C6_6 C5_6 178.3(2) . . . . ?
N2_51 N1_51 C1_61 C2_61 -151.7(9) . . . . ?
B1_51 N1_51 C1_61 C2_61 18.6(15) . . . . ?
N2_51 N1_51 C1_61 C6_61 29.6(13) . . . . ?
B1_51 N1_51 C1_61 C6_61 -160.1(9) . . . . ?
C6_61 C1_61 C2_61 C3_61 0.0 . . . . ?
N1_51 C1_61 C2_61 C3_61 -178.7(16) . . . . ?
C1_61 C2_61 C3_61 C4_61 0.0 . . . . ?
C2_61 C3_61 C4_61 C5_61 0.0 . . . . ?
C3_61 C4_61 C5_61 C6_61 0.0 . . . . ?
C4_61 C5_61 C6_61 C1_61 0.0 . . . . ?
C2_61 C1_61 C6_61 C5_61 0.0 . . . . ?
N1_51 C1_61 C6_61 C5_61 178.7(16) . . . . ?
N1_5 B1_5 C1_7 C6_7 161.6(2) . . . . ?
C7_5 B1_5 C1_7 C6_7 -77.3(3) . . . . ?
C1_8 B1_5 C1_7 C6_7 41.4(3) . . . . ?
N1_5 B1_5 C1_7 C2_7 -24.4(3) . . . . ?
C7_5 B1_5 C1_7 C2_7 96.7(3) . . . . ?
C1_8 B1_5 C1_7 C2_7 -144.6(2) . . . . ?
N1_51 B1_51 C1_7 C6_7 -131.2(3) . . . . ?
C7_51 B1_51 C1_7 C6_7 108.5(4) . . . . ?
C1_8 B1_51 C1_7 C6_7 -23.4(7) . . . . ?
N1_51 B1_51 C1_7 C2_7 77.7(4) . . . . ?
C7_51 B1_51 C1_7 C2_7 -42.5(5) . . . . ?
C1_8 B1_51 C1_7 C2_7 -174.4(3) . . . . ?
C6_7 C1_7 C2_7 C3_7 -0.6(3) . . . . ?
B1_5 C1_7 C2_7 C3_7 -174.9(2) . . . . ?
B1_51 C1_7 C2_7 C3_7 155.1(4) . . . . ?
C1_7 C2_7 C3_7 C4_7 -0.4(3) . . . . ?
C2_7 C3_7 C4_7 C5_7 1.0(3) . . . . ?
C3_7 C4_7 C5_7 C6_7 -0.7(4) . . . . ?
C4_7 C5_7 C6_7 C1_7 -0.3(4) . . . . ?
C2_7 C1_7 C6_7 C5_7 0.9(3) . . . . ?
B1_5 C1_7 C6_7 C5_7 175.2(2) . . . . ?
B1_51 C1_7 C6_7 C5_7 -147.9(5) . . . . ?
N1_51 B1_51 C1_8 N1_8 -128.1(9) . . . . ?
C7_51 B1_51 C1_8 N1_8 0.5(12) . . . . ?
C1_7 B1_51 C1_8 N1_8 128.7(7) . . . . ?
C9_91 N1_9 C1_9 C2_9 -59.6(6) . . . . ?
C5_9 N1_9 C1_9 C2_9 62.9(3) . . . . ?
C9_9 N1_9 C1_9 C2_9 -52.8(3) . . . . ?
C13_9 N1_9 C1_9 C2_9 -175.5(2) . . . . ?
C9_911 N1_9 C1_9 C2_9 -58(2) . . . . ?
C9_9111 N1_9 C1_9 C2_9 -58.1(16) . . . . ?
N1_9 C1_9 C2_9 C3_9 -179.1(2) . . . . ?
C1_9 C2_9 C3_9 C4_9 -65.6(3) . . . . ?
C9_91 N1_9 C5_9 C6_9 174.2(8) . . . . ?
C9_9 N1_9 C5_9 C6_9 179.2(3) . . . . ?
C13_9 N1_9 C5_9 C6_9 -60.5(3) . . . . ?
C1_9 N1_9 C5_9 C6_9 58.6(3) . . . . ?
C9_911 N1_9 C5_9 C6_9 -173(2) . . . . ?
C9_9111 N1_9 C5_9 C6_9 -167.9(15) . . . . ?
N1_9 C5_9 C6_9 C7_9 177.0(2) . . . . ?
C5_9 C6_9 C7_9 C8_9 176.6(2) . . . . ?
C9_91 N1_9 C13_9 C14_9 67.2(6) . . . . ?
C5_9 N1_9 C13_9 C14_9 -60.5(3) . . . . ?
C9_9 N1_9 C13_9 C14_9 55.2(3) . . . . ?
C1_9 N1_9 C13_9 C14_9 178.2(2) . . . . ?
C9_911 N1_9 C13_9 C14_9 53(2) . . . . ?
C9_9111 N1_9 C13_9 C14_9 46.9(16) . . . . ?
N1_9 C13_9 C14_9 C15_9 173.8(2) . . . . ?
C13_9 C14_9 C15_9 C16_9 178.0(2) . . . . ?
C5_9 N1_9 C9_9 C10_9 178.2(4) . . . . ?
C13_9 N1_9 C9_9 C10_9 58.0(5) . . . . ?
C1_9 N1_9 C9_9 C10_9 -62.0(5) . . . . ?
N1_9 C9_9 C10_9 C11_9 173.4(4) . . . . ?
C9_9 C10_9 C11_9 C12_9 66.4(5) . . . . ?
C5_9 N1_9 C9_91 C10_91 -174.4(10) . . . . ?
C13_9 N1_9 C9_91 C10_91 59.5(14) . . . . ?
C1_9 N1_9 C9_91 C10_91 -54.2(14) . . . . ?
N1_9 C9_91 C10_91 C11_91 170.9(10) . . . . ?
C9_91 C10_91 C11_91 C12_91 -73.1(13) . . . . ?
C5_9 N1_9 C9_911 C10_911 170(11) . . . . ?
C13_9 N1_9 C9_911 C10_911 53(12) . . . . ?
C1_9 N1_9 C9_911 C10_911 -66(12) . . . . ?
N1_9 C9_911 C10_911 C11_911 -151(11) . . . . ?
C9_911 C10_911 C11_911 C12_911 113(4) . . . . ?
C5_9 N1_9 C9_9111 C10_9111 -30(7) . . . . ?
C13_9 N1_9 C9_9111 C10_9111 -145(7) . . . . ?
C1_9 N1_9 C9_9111 C10_9111 95(7) . . . . ?
N1_9 C9_9111 C10_9111 C11_9111 152(6) . . . . ?
C9_9111 C10_9111 C11_9111 C12_9111 159(3) . . . . ?
C13_10 N1_10 C1_10 C2_10 -49.2(3) . . . . ?
C5_10 N1_10 C1_10 C2_10 68.4(3) . . . . ?
C9_10 N1_10 C1_10 C2_10 -170.7(2) . . . . ?
N1_10 C1_10 C2_10 C3_10 -173.1(2) . . . . ?
C1_10 C2_10 C3_10 C4_10 -58.6(3) . . . . ?
C1_10 N1_10 C5_10 C6_10 63.4(2) . . . . ?
C13_10 N1_10 C5_10 C6_10 -175.32(19) . . . . ?
C9_10 N1_10 C5_10 C6_10 -54.1(3) . . . . ?
N1_10 C5_10 C6_10 C7_10 164.0(2) . . . . ?
C5_10 C6_10 C7_10 C8_10 174.9(2) . . . . ?
C1_10 N1_10 C9_10 C10_10 -171.2(2) . . . . ?
C13_10 N1_10 C9_10 C10_10 67.1(3) . . . . ?
C5_10 N1_10 C9_10 C10_10 -50.5(3) . . . . ?
N1_10 C9_10 C10_10 C11_10 169.0(2) . . . . ?
C9_10 C10_10 C11_10 C12_10 -175.8(2) . . . . ?
C1_10 N1_10 C13_10 C14_10 -55.8(2) . . . . ?
C5_10 N1_10 C13_10 C14_10 -176.70(19) . . . . ?
C9_10 N1_10 C13_10 C14_10 62.2(3) . . . . ?
N1_10 C13_10 C14_10 C15_10 169.74(18) . . . . ?
C13_10 C14_10 C15_10 C16_10 178.9(2) . . . . ?
